data_1548046
loop_
_publ_author_name
'Jesus Ferrando-Soria'
'Eufemio Moreno Pineda'
'Alessandro Chiesa'
'Antonio Fernandez'
'Samantha A. Magee'
'Stefano Carretta'
'Paolo Santini'
'Inigo J. Vitorica-Yrezabal'
'Floriana Tuna'
'Grigore A. Timco'
'Eric J.L. McInnes'
'Richard E.P. Winpenny'

_publ_section_title
;
 A modular design of molecular qubits to implement universal quantum gates
;
_journal_name_full 'Nature Communications'
_journal_page_first 11377
_journal_paper_doi 10.1038/ncomms11377
_journal_volume 7
_journal_year 2016
_chemical_formula_moiety '2(C97 H149 Co0.5 Cr7 F8 N3 Ni O32), 2(C6 H16 N), 2(Cl O4)'
_chemical_formula_sum 'C206 H330 Cl2 Co Cr14 F16 N8 Ni2 O72'
_chemical_formula_weight 5350.01
_space_group_crystal_system monoclinic
_space_group_IT_number 15
_space_group_name_Hall '-C 2yc'
_space_group_name_H-M_alt 'C 1 2/c 1'
_symmetry_space_group_name_Hall '-C 2yc'
_symmetry_space_group_name_H-M 'C 1 2/c 1'
_atom_sites_solution_hydrogens geom
_atom_sites_solution_primary direct
_cell_angle_alpha 90
_cell_angle_beta 93.238(3)
_cell_angle_gamma 90
_cell_formula_units_Z 4
_cell_length_a 56.308(3)
_cell_length_b 16.4647(3)
_cell_length_c 30.7417(9)
_cell_measurement_reflns_used 20977
_cell_measurement_temperature 100(2)
_cell_measurement_theta_max 25.7840
_cell_measurement_theta_min 1.8040
_cell_volume 28455.0(18)
_computing_cell_refinement
;
CrysAlisPro, Agilent Technologies,
Version 1.171.37.33 (release 27-03-2014 CrysAlis171 .NET)
(compiled Mar 27 2014,17:12:48)
;
_computing_data_collection
;
CrysAlisPro, Agilent Technologies,
Version 1.171.37.33 (release 27-03-2014 CrysAlis171 .NET)
(compiled Mar 27 2014,17:12:48)
;
_computing_data_reduction
;
CrysAlisPro, Agilent Technologies,
Version 1.171.37.33 (release 27-03-2014 CrysAlis171 .NET)
(compiled Mar 27 2014,17:12:48)
;
_computing_molecular_graphics 'Olex2 (Dolomanov et al., 2009)'
_computing_publication_material 'Olex2 (Dolomanov et al., 2009)'
_computing_structure_refinement 'ShelXL (Sheldrick, 2008)'
_computing_structure_solution 'XS (Sheldrick, 2008)'
_diffrn_ambient_temperature 100.15
_diffrn_detector 'CCD plate'
_diffrn_measured_fraction_theta_full 0.978
_diffrn_measured_fraction_theta_max 0.978
_diffrn_measurement_details
;
#__ type_ start__ end____ width___ exp.time_
  1 omega  -60.00  115.00   1.0000    1.0000
omega____ theta____ kappa____ phi______ frames
    -       30.0000    0.0000    0.0000 175

#__ type_ start__ end____ width___ exp.time_
  2 omega  -60.00   60.00   1.0000    1.0000
omega____ theta____ kappa____ phi______ frames
    -       30.0000  -50.0000    0.0000 120

#__ type_ start__ end____ width___ exp.time_
  3 omega  -60.00   60.00   1.0000    1.0000
omega____ theta____ kappa____ phi______ frames
    -       30.0000  -50.0000  120.0000 120
;
_diffrn_measurement_device 'abstract diffractometer'
_diffrn_measurement_device_type 'dtrek-CrysAlisPro-abstract goniometer imported rigaku-d*trek images'
_diffrn_measurement_method '\w scans'
_diffrn_orient_matrix_UB_11 0.0023609000
_diffrn_orient_matrix_UB_12 -0.0381571000
_diffrn_orient_matrix_UB_13 0.0083319000
_diffrn_orient_matrix_UB_21 -0.0118435000
_diffrn_orient_matrix_UB_22 -0.0100759000
_diffrn_orient_matrix_UB_23 -0.0033664000
_diffrn_orient_matrix_UB_31 0.0021410000
_diffrn_orient_matrix_UB_32 -0.0138137000
_diffrn_orient_matrix_UB_33 -0.0205630000
_diffrn_radiation_monochromator synchrotron
_diffrn_radiation_probe x-ray
_diffrn_radiation_wavelength 0.6889
_diffrn_reflns_av_R_equivalents 0.0874
_diffrn_reflns_av_unetI/netI 0.0650
_diffrn_reflns_Laue_measured_fraction_full 0.978
_diffrn_reflns_Laue_measured_fraction_max 0.978
_diffrn_reflns_limit_h_max 58
_diffrn_reflns_limit_h_min -67
_diffrn_reflns_limit_k_max 19
_diffrn_reflns_limit_k_min -19
_diffrn_reflns_limit_l_max 32
_diffrn_reflns_limit_l_min -37
_diffrn_reflns_number 89423
_diffrn_reflns_point_group_measured_fraction_full 0.978
_diffrn_reflns_point_group_measured_fraction_max 0.978
_diffrn_reflns_theta_full 24.415
_diffrn_reflns_theta_max 24.519
_diffrn_reflns_theta_min 1.596
_diffrn_source synchrotron
_exptl_absorpt_coefficient_mu 0.795
_exptl_absorpt_correction_T_max 1.00000
_exptl_absorpt_correction_T_min 0.37390
_exptl_absorpt_correction_type multi-scan
_exptl_absorpt_process_details
;
CrysAlisPro, Agilent Technologies,
Version 1.171.37.33 (release 27-03-2014 CrysAlis171 .NET)
(compiled Mar 27 2014,17:12:48)
Empirical absorption correction using spherical harmonics,
 implemented in SCALE3 ABSPACK scaling algorithm.
;
_exptl_crystal_colour 'clear greenish green'
_exptl_crystal_colour_lustre clear
_exptl_crystal_colour_modifier greenish
_exptl_crystal_colour_primary green
_exptl_crystal_density_diffrn 1.249
_exptl_crystal_description block
_exptl_crystal_F_000 11180
_exptl_crystal_size_max 0.1
_exptl_crystal_size_mid 0.1
_exptl_crystal_size_min 0.1
_refine_diff_density_max 1.234
_refine_diff_density_min -0.636
_refine_diff_density_rms 0.100
_refine_ls_extinction_coef .
_refine_ls_extinction_method none
_refine_ls_goodness_of_fit_ref 1.301
_refine_ls_hydrogen_treatment constr
_refine_ls_matrix_type full
_refine_ls_number_parameters 1898
_refine_ls_number_reflns 25476
_refine_ls_number_restraints 5023
_refine_ls_restrained_S_all 8.606
_refine_ls_R_factor_all 0.1752
_refine_ls_R_factor_gt 0.1272
_refine_ls_shift/su_max 0.009
_refine_ls_shift/su_mean 0.000
_refine_ls_structure_factor_coef Fsqd
_refine_ls_weighting_details 'w=1/[\s^2^(Fo^2^)+(0.2000P)^2^] where P=(Fo^2^+2Fc^2^)/3'
_refine_ls_weighting_scheme calc
_refine_ls_wR_factor_gt 0.3574
_refine_ls_wR_factor_ref 0.4220
_reflns_Friedel_coverage 0.000
_reflns_Friedel_fraction_full .
_reflns_Friedel_fraction_max .
_reflns_number_gt 12468
_reflns_number_total 25476
_reflns_threshold_expression 'I > 2\s(I)'
_cod_data_source_file ncomms11377-15.cif
_cod_data_source_block dia_06
_cod_original_cell_volume 28454.9(16)
_cod_database_code 1548046
_chemical_oxdiff_formula Co1Ni2Cr14C150N8O82F16Cl2H100
_shelx_space_group_comment
;
The symmetry employed for this shelxl refinement is uniquely defined
by the following loop, which should always be used as a source of
symmetry information in preference to the above space-group names.
They are only intended as comments.
;
_reflns_odcompleteness_completeness 97.27
_reflns_odcompleteness_iscentric 1
_reflns_odcompleteness_theta 25.50
_olex2_refinement_description
;
1. Fixed Uiso
 At 1.2 times of:
  All C(H) groups, All C(H,H) groups, All N(H,H) groups
 At 1.5 times of:
  All C(H,H,H) groups
2. Shared sites
{Cr1, Ni1}
{Cr2, Ni2}
{Cr3, Ni3}
{Cr4, Ni4}
{Cr5, Ni5}
{Cr6, Ni6}
{Cr7, Ni7}
{Cr8, Ni8}
3. Restrained distances
 C195-C202
 2.5 with sigma of 0.01
 C165-C152
 2.5 with sigma of 0.001
 C166-C152
 1.5 with sigma of 0.0001
 Co2Z-N161
 1.8 with sigma of 0.001
 C196-Co2Z
 2.8 with sigma of 0.01
 C192-C182
 1.5 with sigma of 0.001
 C193-C183
 3.1 with sigma of 0.001
 C183-C193
 3.1 with sigma of 0.001
 C192-C182
 1.5 with sigma of 0.001
 N191-N201 = N161-N181
 2.6 with sigma of 0.001
 C182-C192
 2.5 with sigma of 0.01
 C3A-C4A
 1.54 with sigma of 0.02
 O301-Ni7
 2 with sigma of 0.02
 O302-Ni3
 2 with sigma of 0.02
 O301-Ni7
 2 with sigma of 0.02
 O301-O302
 2.23 with sigma of 0.02
 C33A-O31A
 1.28 with sigma of 0.02
 O31-O32
 2.23 with sigma of 0.02
 O31-Ni8
 2 with sigma of 0.02
 O32A-O31A
 2.2 with sigma of 0.02
 O31A-Ni8
 2 with sigma of 0.02
 O601-O602
 2.23 with sigma of 0.02
 O2A-F41
 2.8 with sigma of 0.02
 O31A-F9
 2.8 with sigma of 0.02
 O131-O122
 2.8 with sigma of 0.02
 C305-C307
 2.5 with sigma of 0.02
 C307-C306
 2.5 with sigma of 0.001
 O302-C303
 1.27 with sigma of 0.02
 C303-O301
 1.27 with sigma of 0.02
 C603-C214
 1.45 with sigma of 0.02
 O4-Cl6
 1.5 with sigma of 0.02
 C37-C35
 1.5 with sigma of 0.001
 C34-C33
 1.5 with sigma of 0.01
 C34-C36
 1.5 with sigma of 0.01
 C35-C34
 1.5 with sigma of 0.01
 C37-C34
 1.5 with sigma of 0.01
 C37-C36
 2.5 with sigma of 0.001
 C37-C35
 2.5 with sigma of 0.001
 C35-C36
 2.5 with sigma of 0.001
 O31-C33
 1.27 with sigma of 0.02
 C7-C6
 2.5 with sigma of 0.001
 C7-C5
 2.5 with sigma of 0.001
 C5-C6
 2.5 with sigma of 0.001
 C7-C4
 1.5 with sigma of 0.001
 C4-C5
 1.5 with sigma of 0.001
 C4-C6
 1.5 with sigma of 0.001
 C4-C3
 1.5 with sigma of 0.001
 C7-C3
 2.5 with sigma of 0.001
 C5-C3
 2.5 with sigma of 0.01
 C6-C3
 2.5 with sigma of 0.01
 O15-O15_$1
 2.5 with sigma of 0.02
 O15-O9
 2.5 with sigma of 0.02
 O15-O9_$1
 2.5 with sigma of 0.02
 O9_$1-O9
 2.5 with sigma of 0.02
 O9_$1-O15_$1
 2.5 with sigma of 0.02
 O15_$1-O9
 2.5 with sigma of 0.02
 O9-Cl1
 1.52 with sigma of 0.02
 Cl1-O9_$1
 1.52 with sigma of 0.02
 O15-Cl1
 1.52 with sigma of 0.02
 O15_$1-Cl1
 1.52 with sigma of 0.02
 O112-O122 = O2-O11
 2.8 with sigma of 0.02
 O101-O92 = O112-O131
 2.75 with sigma of 0.02
 O11-O2A
 2.75 with sigma of 0.02
 C166-N181 \\sim C166-N201
 with sigma of 0.02
 C164-N181 \\sim C164-N201
 with sigma of 0.02
 C144-C153 \\sim C144-C155
 with sigma of 0.02
 C905-C906 \\sim C906-C907 \\sim C905-C907
 with sigma of 0.02
 C904-C906 \\sim C904-C907 \\sim C905-C904
 with sigma of 0.02
 C133-C134 \\sim C134-C135 \\sim C134-C136 \\sim C134-C137
 with sigma of 0.02
 C133-C135 \\sim C133-C136 \\sim C133-C137 \\sim C136-C137 \\sim C135-C137
\\sim C135-C136
 with sigma of 0.02
 O4-O17 \\sim O17-O26 \\sim O26-O38 \\sim O38-O4 \\sim O4-O26 \\sim O17-O38
 with sigma of 0.02
 Cl6-O4 \\sim Cl6-O17 \\sim Cl6-O26 \\sim Cl6-O38
 with sigma of 0.02
 C303-C304 \\sim C304-C305 \\sim C304-C306 \\sim C304-C307
 with sigma of 0.02
 C303-C305 \\sim C303-C306 \\sim C303-C307 \\sim C305-C307 \\sim C306-C307
\\sim C306-C305
 with sigma of 0.02
 O301-C303 \\sim O302-C303
 with sigma of 0.02
 O31-C33 \\sim O32-C33
 with sigma of 0.02
4. Restrained planarity
 C204, H204, N201, C206, H206, C205, H205, N181, C182, C183, H183, C184, H184,
 C185, H185, C186, H186, N191, C192, C193, H193, C194, C195, C196, C202, C203,
 H203
 with sigma of 0.1
 C192, N191, C196, C193, C194, C195, N181, C182, C183, H183, C184, H184, C185,
 H185, C186, H186, C204, H204, C203, H203, C202, N201, C206, H206, C205, H205,
 H193
 with sigma of 0.1
 C175, C171, C172, H172, C173, H173, C174, N176, C154, C155, C156, C152, C153,
 H164, C165, H165, N151, C166, N161, C162, H162, C163, H163, C164
 with sigma of 0.1
5. Uiso/Uaniso restraints and constraints
C146 \\sim C145 \\sim C144 \\sim C143 \\sim C142 \\sim C141: within 1.7A with
sigma of 0.04 and sigma for terminal atoms of 0.08
O2A \\sim O2 \\sim O1 \\sim O1A: within 1.7A with sigma of 0.04 and sigma for
terminal atoms of 0.08
O31 \\sim O31A \\sim O32 \\sim O32A: within 1.7A with sigma of 0.04 and sigma
for terminal atoms of 0.08
C154 \\sim C155 \\sim C156 \\sim C152 \\sim N151 \\sim C175 \\sim C171 \\sim
N176 \\sim C166 \\sim C165 \\sim C164 \\sim C163 \\sim C162 \\sim N161 \\sim
N181 \\sim C186 \\sim C185 \\sim C184 \\sim C183 \\sim C182 \\sim C192 \\sim
N191 \\sim C196 \\sim C202 \\sim C203 \\sim C204 \\sim C205 \\sim C206 \\sim
C195 \\sim C194 \\sim C193: within 1.7A with sigma of 0.04 and sigma for
terminal atoms of 0.08
N201 \\sim C175 \\sim N191 \\sim N151 \\sim N161 \\sim N181: within 2A with
sigma of 0.001 and sigma for terminal atoms of 0.002
N191 \\sim N176 \\sim N161 \\sim N151 \\sim N201 \\sim N181: within 1.7A with
sigma of 0.04 and sigma for terminal atoms of 0.08
O402 \\sim O131: within 1.7A with sigma of 0.04 and sigma for terminal atoms of
0.08
O131 \\sim O401 \\sim O402 \\sim O132: within 1.7A with sigma of 0.04 and sigma
for terminal atoms of 0.08
C25A \\sim C24A \\sim C27A \\sim C26A \\sim C23: within 1.7A with sigma of 0.04
and sigma for terminal atoms of 0.08
O38 \\sim O17 \\sim O26 \\sim O4: within 1.7A with sigma of 0.04 and sigma for
terminal atoms of 0.08
C214 \\sim C215 \\sim C216 \\sim C211 \\sim C212 \\sim C213: within 1.7A with
sigma of 0.04 and sigma for terminal atoms of 0.08
Uanis(O131) \\sim Ueq, Uanis(O402) \\sim Ueq, Uanis(O401) \\sim Ueq,
Uanis(O132) \\sim Ueq: with sigma of 0.1 and sigma for terminal atoms of 0.2
Uanis(Cl1) \\sim Ueq, Uanis(O38) \\sim Ueq, Uanis(O17) \\sim Ueq, Uanis(O26)
\\sim Ueq, Uanis(Cl6) \\sim Ueq, Uanis(O4) \\sim Ueq: with sigma of 0.1 and
sigma for terminal atoms of 0.2
Uanis(Cl1) \\sim Ueq: with sigma of 0.1 and sigma for terminal atoms of 0.2
Uanis(Cl1) \\sim Ueq: with sigma of 0.1 and sigma for terminal atoms of 0.2
Uanis(Cr1) = Uanis(Ni1)
Uanis(Cr2) = Uanis(Ni2)
Uanis(Cr3) = Uanis(Ni3)
Uanis(Cr4) = Uanis(Ni4)
Uanis(Cr5) = Uanis(Ni5)
Uanis(Cr6) = Uanis(Ni6)
Uanis(Cr7) = Uanis(Ni7)
Uanis(Cr8) = Uanis(Ni8)
Uanis(C146) = Uanis(C145) = Uanis(C141)
Uanis(C85) = Uanis(C87) = Uanis(C86)
Uanis(O4) = Uanis(O26) = Uanis(O38) = Uanis(O17)
Uanis(O4) = Uanis(O17) = Uanis(O26) = Uanis(O38)
Uanis(Cl1) = Uanis(Cl6)
Uanis(O9) = Uanis(O15) = Uanis(O17) = Uanis(O38) = Uanis(O26) = Uanis(O4)
6. Rigid body (RIGU) restrains
 O41, C43, O42, C44, C47, C45, C46
 with sigma for 1-2 distances of 0.004 and sigma for 1-3 distances of 0.004
 C25, C24, C27, C26, C23
 with sigma for 1-2 distances of 0.004 and sigma for 1-3 distances of 0.004
 C85, C84, C87, C86, C83
 with sigma for 1-2 distances of 0.004 and sigma for 1-3 distances of 0.004
 C6A, C4A, C5A, C7A, C3A, O1A, O2A
 with sigma for 1-2 distances of 0.004 and sigma for 1-3 distances of 0.004
 O1
 with sigma for 1-2 distances of 0.004 and sigma for 1-3 distances of 0.004
 C505, C504, C507, C506, C103
 with sigma for 1-2 distances of 0.004 and sigma for 1-3 distances of 0.004
 C907, C904, C906, C905, C313
 with sigma for 1-2 distances of 0.004 and sigma for 1-3 distances of 0.004
 C57A, C54A, C55A, C56A, C53
 with sigma for 1-2 distances of 0.004 and sigma for 1-3 distances of 0.004
 C55, C54, C57, C56, C53
 with sigma for 1-2 distances of 0.004 and sigma for 1-3 distances of 0.004
 O131, O132, C133, C134, C135, C136, C137
 with sigma for 1-2 distances of 0.004 and sigma for 1-3 distances of 0.004
 O402, C203, C204, C205, C206, C405, O401
 with sigma for 1-2 distances of 0.004 and sigma for 1-3 distances of 0.004
 C403, O401, O402, C404, C407, C406, C405
 with sigma for 1-2 distances of 0.004 and sigma for 1-3 distances of 0.004
 O402, C403, O401, C404, C405, C406, C407
 with sigma for 1-2 distances of 0.004 and sigma for 1-3 distances of 0.004
 C27A, C24A, C25A, C26A, C23
 with sigma for 1-2 distances of 0.004 and sigma for 1-3 distances of 0.004
 Cl6, O17, O4, O38, O26
 with sigma for 1-2 distances of 0.004 and sigma for 1-3 distances of 0.004
 O4, Cl6, O17, O26, O38
 with sigma for 1-2 distances of 0.004 and sigma for 1-3 distances of 0.004
 C307, C304, C305, C306, C303
 with sigma for 1-2 distances of 0.004 and sigma for 1-3 distances of 0.004
 C214, C213, C212, C211, C216, C215, C603, O602, O601
 with sigma for 1-2 distances of 0.004 and sigma for 1-3 distances of 0.004
 C35, C34, C36, C37, C33
 with sigma for 1-2 distances of 0.004 and sigma for 1-3 distances of 0.004
 C173, C174, C172, N176, C171, C175, N151, C156, C155, C154, C153, C152, C166,
 N161, C162, C163, C164, C165, C144, C143, C142, C141, C35, C145
 with sigma for 1-2 distances of 0.004 and sigma for 1-3 distances of 0.004
 C3, O2, O1, C4, C7, C5, C6
 with sigma for 1-2 distances of 0.004 and sigma for 1-3 distances of 0.004
 C35, C37, C36, C34, C33, O31, O32
 with sigma for 1-2 distances of 0.004 and sigma for 1-3 distances of 0.004
 Cl1
 with sigma for 1-2 distances of 0.001 and sigma for 1-3 distances of 0.002
 Cl1
 with sigma for 1-2 distances of 0.004 and sigma for 1-3 distances of 0.004
 Cl1
 with sigma for 1-2 distances of 0.004 and sigma for 1-3 distances of 0.004
 Cl1
 with sigma for 1-2 distances of 0.004 and sigma for 1-3 distances of 0.004
 Cl1
 with sigma for 1-2 distances of 0.004 and sigma for 1-3 distances of 0.004
 Cl1
 with sigma for 1-2 distances of 0.004 and sigma for 1-3 distances of 0.004
 O9, Cl1, O15
 with sigma for 1-2 distances of 0.004 and sigma for 1-3 distances of 0.004
7. Same fragment restrains
{C3, C4, C5, C6, C7}
as
{C303, C3, C4, C5, C6}
{C3, C4, C5, C6, C7}
as
{C13, C14, C15, C16, C17}
{C3, C4, C5, C6, C7}
as
{C23, C24, C25, C26, C27}
{C3, C4, C5, C6, C7}
as
{C33, C34, C35, C36, C37}
{C3, C4, C5, C6, C7}
as
{C43, C44, C45, C46, C47}
{C3, C4, C5, C6, C7}
as
{C53, C54, C55, C56, C57}
{C3, C4, C5, C6, C7}
as
{C63, C64, C65, C66, C67}
{C3, C4, C5, C6, C7}
as
{C73, C74, C75, C76, C77}
{C3, C4, C5, C6, C7}
as
{C83, C84, C85, C86, C87}
{C3, C4, C5, C6, C7}
as
{C93, C94, C95, C96, C97}
{C3, C4, C5, C6, C7}
as
{C103, C104, C105, C106, C107}
{C3, C4, C5, C6, C7}
as
{C113, C114, C115, C116, C117}
{C3, C4, C5, C6, C7}
as
{C123, C124, C125, C126, C127}
{C3, C4, C5, C6, C7}
as
{C133, C134, C135, C136, C137}
{C4, C5, C6, C7}
as
{C314, C315, C316, C317}
{C3, C4, C5, C6, C7}
as
{C403, C404, C406, C407, C405}
{C4, C5, C6, C7}
as
{C24A, C25A, C26A, C27A}
{C4, C5, C6, C7}
as
{C54A, C55A, C56A, C57A}
{C4, C5, C6, C7}
as
{C504, C507, C506, C505}
8. Others
 Sof(O402)=Sof(C403)=Sof(C404)=Sof(C406)=Sof(H40A)=Sof(H40B)=Sof(H40C)=
 Sof(C407)=Sof(H40D)=Sof(H40E)=Sof(H40F)=Sof(C405)=Sof(H40G)=Sof(H40H)=
 Sof(H40I)=Sof(O401)=1-FVAR(1)
 Sof(O131)=Sof(O132)=Sof(C133)=Sof(C134)=Sof(C135)=Sof(H13A)=Sof(H13B)=
 Sof(H13C)=Sof(C136)=Sof(H13D)=Sof(H13E)=Sof(H13F)=Sof(C137)=Sof(H13G)=
 Sof(H13H)=Sof(H13I)=FVAR(1)
 Sof(O1A)=Sof(O2A)=Sof(C3A)=Sof(C4A)=Sof(C5A)=Sof(H5AA)=Sof(H5AB)=Sof(H5AC)=
 Sof(C6A)=Sof(H6AA)=Sof(H6AB)=Sof(H6AC)=Sof(C7A)=Sof(H7AA)=Sof(H7AB)=Sof(H7AC)=
 1-FVAR(2)
 Sof(O2)=Sof(O1)=Sof(C3)=Sof(C4)=Sof(C5)=Sof(H5A)=Sof(H5B)=Sof(H5C)=Sof(C6)=
 Sof(H6A)=Sof(H6B)=Sof(H6C)=Sof(C7)=Sof(H7A)=Sof(H7B)=Sof(H7C)=FVAR(2)
 Sof(C24A)=Sof(C25A)=Sof(H25D)=Sof(H25E)=Sof(H25F)=Sof(C26A)=Sof(H26D)=
 Sof(H26E)=Sof(H26F)=Sof(C27A)=Sof(H27D)=Sof(H27E)=Sof(H27F)=1-FVAR(3)
 Sof(C24)=Sof(C25)=Sof(H25A)=Sof(H25B)=Sof(H25C)=Sof(C26)=Sof(H26A)=Sof(H26B)=
 Sof(H26C)=Sof(C27)=Sof(H27A)=Sof(H27B)=Sof(H27C)=FVAR(3)
 Sof(C54A)=Sof(C55A)=Sof(H55D)=Sof(H55E)=Sof(H55F)=Sof(C56A)=Sof(H56D)=
 Sof(H56E)=Sof(H56F)=Sof(C57A)=Sof(H57D)=Sof(H57E)=Sof(H57F)=1-FVAR(4)
 Sof(C54)=Sof(C55)=Sof(H55A)=Sof(H55B)=Sof(H55C)=Sof(C56)=Sof(H56A)=Sof(H56B)=
 Sof(H56C)=Sof(C57)=Sof(H57A)=Sof(H57B)=Sof(H57C)=FVAR(4)
 Sof(C504)=Sof(C507)=Sof(H50A)=Sof(H50B)=Sof(H50C)=Sof(C506)=Sof(H50D)=
 Sof(H50E)=Sof(H50F)=Sof(C505)=Sof(H50G)=Sof(H50H)=Sof(H50I)=1-FVAR(5)
 Sof(C104)=Sof(C105)=Sof(H10A)=Sof(H10B)=Sof(H10C)=Sof(C106)=Sof(H10D)=
 Sof(H10E)=Sof(H10F)=Sof(C107)=Sof(H10G)=Sof(H10H)=Sof(H10I)=FVAR(5)
 Sof(C906)=Sof(H90A)=Sof(H90B)=Sof(H90C)=Sof(C907)=Sof(H90D)=Sof(H90E)=
 Sof(H90F)=Sof(C905)=Sof(H90G)=Sof(H90H)=Sof(H90I)=Sof(C904)=1-FVAR(6)
 Sof(C314)=Sof(C315)=Sof(H31A)=Sof(H31B)=Sof(H31C)=Sof(C316)=Sof(H31D)=
 Sof(H31E)=Sof(H31F)=Sof(C317)=Sof(H31G)=Sof(H31H)=Sof(H31I)=FVAR(6)
 Fixed Sof: Co2Z(0.5) Cr1(0.875) Cr2(0.875) Cr3(0.875) Cr4(0.875) Cr5(0.875)
 Cr6(0.875) Cr7(0.875) Cr8(0.875) Ni1(0.125) Ni2(0.125) Ni3(0.125) Ni4(0.125)
 Ni5(0.125) Ni6(0.125) Ni7(0.125) Ni8(0.125) O31(0.5) O32(0.5) O301(0.5)
 O302(0.5) N181(0.5) C182(0.5) C183(0.5) H183(0.5) C184(0.5) H184(0.5)
 C185(0.5) H185(0.5) C186(0.5) H186(0.5) N191(0.5) C192(0.5) C193(0.5)
 H193(0.5) C194(0.5) C195(0.5) H195(0.5) C196(0.5) C303(0.5) C33(0.5) C34(0.5)
 C35(0.5) H35A(0.5) H35B(0.5) H35C(0.5) C36(0.5) H36A(0.5) H36B(0.5) H36C(0.5)
 C37(0.5) H37A(0.5) H37B(0.5) H37C(0.5) C145(0.5) H145(0.5) C144(0.5) C143(0.5)
 H143(0.5) C142(0.5) H142(0.5) C141(0.5) C146(0.5) H146(0.5) C154(0.5)
 C155(0.5) H155(0.5) C156(0.5) N151(0.5) C152(0.5) C153(0.5) H153(0.5)
 C166(0.5) N161(0.5) C162(0.5) H162(0.5) C163(0.5) H163(0.5) C164(0.5)
 H164(0.5) C165(0.5) H165(0.5) C175(0.5) H175(0.5) C171(0.5) N176(0.5)
 C172(0.5) H172(0.5) C173(0.5) H173(0.5) C174(0.5) H174(0.5) C204(0.5)
 H204(0.5) C203(0.5) H203(0.5) C202(0.5) N201(0.5) C206(0.5) H206(0.5)
 C205(0.5) H205(0.5) C214(0.5) C213(0.5) H213(0.5) C212(0.5) H212(0.5)
 C211(0.5) C216(0.5) H216(0.5) C215(0.5) H215(0.5) C304(0.5) C305(0.5)
 H30A(0.5) H30B(0.5) H30C(0.5) C306(0.5) H30D(0.5) H30E(0.5) H30F(0.5)
 C307(0.5) H30G(0.5) H30H(0.5) H30I(0.5) O602(0.5) O601(0.5) O31A(0.5)
 C33A(0.5) O32A(0.5) O4(0.5) Cl6(0.5) O17(0.5) O26(0.5) O38(0.5) C603(0.5)
 Fixed X: Cl1(0.5)
 Fixed Y: Cl1(0.65363)
 Fixed Z: Cl1(0.25)
9.a Secondary CH2 refined with riding coordinates:
 C2P(H2PA,H2PB), C222(H22D,H22E), N224(H22F,H22G), C8(H8A,H8B), C9(H9A,H9B)
9.b Me refined with riding coordinates:
 C5(H5A,H5B,H5C), C6(H6A,H6B,H6C), C7(H7A,H7B,H7C), C15(H15A,H15B,H15C),
 C16(H16A,H16B,H16C), C17(H17A,H17B,H17C), C25(H25A,H25B,H25C), C26(H26A,H26B,
 H26C), C27(H27A,H27B,H27C), C35(H35A,H35B,H35C), C36(H36A,H36B,H36C), C37(H37A,
 H37B,H37C), C45(H45A,H45B,H45C), C46(H46A,H46B,H46C), C47(H47A,H47B,H47C),
 C55(H55A,H55B,H55C), C56(H56A,H56B,H56C), C57(H57A,H57B,H57C), C65(H65A,H65B,
 H65C), C66(H66A,H66B,H66C), C67(H67A,H67B,H67C), C75(H75A,H75B,H75C), C76(H76A,
 H76B,H76C), C77(H77A,H77B,H77C), C85(H85A,H85B,H85C), C86(H86A,H86B,H86C),
 C87(H87A,H87B,H87C), C95(H95A,H95B,H95C), C96(H96A,H96B,H96C), C97(H97A,H97B,
 H97C), C105(H10A,H10B,H10C), C106(H10D,H10E,H10F), C107(H10G,H10H,H10I),
 C115(H11A,H11B,H11C), C116(H11D,H11E,H11F), C117(H11G,H11H,H11I), C125(H12A,
 H12B,H12C), C126(H12D,H12E,H12F), C127(H12G,H12H,H12I), C135(H13A,H13B,H13C),
 C136(H13D,H13E,H13F), C137(H13G,H13H,H13I), C305(H30A,H30B,H30C), C306(H30D,
 H30E,H30F), C307(H30G,H30H,H30I), C315(H31A,H31B,H31C), C316(H31D,H31E,H31F),
 C317(H31G,H31H,H31I), C221(H22A,H22B,H22C), C226(H22H,H22I,H22J), C406(H40A,
 H40B,H40C), C407(H40D,H40E,H40F), C405(H40G,H40H,H40I), C5A(H5AA,H5AB,H5AC),
 C6A(H6AA,H6AB,H6AC), C7A(H7AA,H7AB,H7AC), C25A(H25D,H25E,H25F), C26A(H26D,H26E,
 H26F), C27A(H27D,H27E,H27F), C55A(H55D,H55E,H55F), C56A(H56D,H56E,H56F),
 C57A(H57D,H57E,H57F), C507(H50A,H50B,H50C), C506(H50D,H50E,H50F), C505(H50G,
 H50H,H50I), C906(H90A,H90B,H90C), C907(H90D,H90E,H90F), C905(H90G,H90H,H90I)
9.c Aromatic/amide H refined with riding coordinates:
 C183(H183), C184(H184), C185(H185), C186(H186), C193(H193), C195(H195),
 C145(H145), C143(H143), C142(H142), C146(H146), C155(H155), C153(H153),
 C162(H162), C163(H163), C164(H164), C165(H165), C175(H175), C172(H172),
 C173(H173), C174(H174), C204(H204), C203(H203), C206(H206), C205(H205),
 C213(H213), C212(H212), C216(H216), C215(H215)
9.d Fitted hexagon refined as free rotating group:
 N181(C182,C183,C184,C185,C186), N191(C192,C193,C194,C195,C196), C145(C144,
 C143,C142,C141,C146), C154(C155,C156,N151,C152,C153), C166(N161,C162,C163,C164,
 C165), C175(C171,N176,C172,C173,C174), C204(C203,C202,N201,C206,C205),
 C214(C213,C212,C211,C216,C215)
;
_olex2_computing_structure_refinement_long 'ShelXL (Sheldrick, 2008)'
_olex2_submission_special_instructions 'No special instructions were received'

loop_
_space_group_symop_operation_xyz
'x, y, z'
'-x, y, -z+1/2'
'x+1/2, y+1/2, z'
'-x+1/2, y+1/2, -z+1/2'
'-x, -y, -z'
'x, -y, z-1/2'
'-x+1/2, -y+1/2, -z'
'x+1/2, -y+1/2, z-1/2'

loop_
_atom_site_label
_atom_site_type_symbol
_atom_site_fract_x
_atom_site_fract_y
_atom_site_fract_z
_atom_site_U_iso_or_equiv
_atom_site_adp_type
_atom_site_occupancy
_atom_site_site_symmetry_order
_atom_site_calc_flag
_atom_site_refinement_flags_posn
_atom_site_refinement_flags_adp
_atom_site_refinement_flags_occupancy
_atom_site_disorder_assembly
_atom_site_disorder_group
Co2Z Co 0.50541(8) 0.5847(4) 0.03923(16) 0.260(3) Uani 0.5 1 d D . . A -1
Cr1 Cr 0.68557(2) 0.60281(6) -0.13971(3) 0.1029(4) Uani 0.875 1 d . . . . .
Cr2 Cr 0.67476(2) 0.53259(6) -0.24225(3) 0.1086(4) Uani 0.875 1 d . . . . .
Cr3 Cr 0.63731(3) 0.59061(6) -0.32658(4) 0.1221(5) Uani 0.875 1 d . . . . .
Cr4 Cr 0.67973(2) 0.78748(7) -0.09339(4) 0.1127(4) Uani 0.875 1 d . . . . .
Cr5 Cr 0.58937(3) 0.92691(8) -0.29552(4) 0.1293(5) Uani 0.875 1 d . . . . .
Cr6 Cr 0.64214(2) 0.94477(7) -0.11347(4) 0.1202(4) Uani 0.875 1 d . . . . .
Cr7 Cr 0.60630(4) 0.76182(8) -0.35201(4) 0.1536(6) Uani 0.875 1 d . . . . .
Cr8 Cr 0.61056(3) 1.01866(8) -0.20239(5) 0.1380(5) Uani 0.875 1 d . . . . .
Ni1 Ni 0.68557(2) 0.60281(6) -0.13971(3) 0.1029(4) Uani 0.125 1 d . . . . .
Ni2 Ni 0.67476(2) 0.53259(6) -0.24225(3) 0.1086(4) Uani 0.125 1 d . . . . .
Ni3 Ni 0.63731(3) 0.59061(6) -0.32658(4) 0.1221(5) Uani 0.125 1 d D . . . .
Ni4 Ni 0.67973(2) 0.78748(7) -0.09339(4) 0.1127(4) Uani 0.125 1 d . . . . .
Ni5 Ni 0.58937(3) 0.92691(8) -0.29552(4) 0.1293(5) Uani 0.125 1 d . . . . .
Ni6 Ni 0.64214(2) 0.94477(7) -0.11347(4) 0.1202(4) Uani 0.125 1 d . . . . .
Ni7 Ni 0.60630(4) 0.76182(8) -0.35201(4) 0.1536(6) Uani 0.125 1 d D . . . .
Ni8 Ni 0.61056(3) 1.01866(8) -0.20239(5) 0.1380(5) Uani 0.125 1 d D . . . .
F9 F 0.62225(7) 0.9273(2) -0.16465(13) 0.1171(11) Uani 1 1 d D . . . .
F11 F 0.67978(7) 0.6195(2) -0.20104(10) 0.1018(9) Uani 1 1 d . . . . .
F12 F 0.64677(7) 0.58731(19) -0.26466(11) 0.1055(10) Uani 1 1 d . . . . .
F13 F 0.66763(7) 0.6992(2) -0.12923(10) 0.1030(10) Uani 1 1 d . . . . .
F22 F 0.66325(7) 0.8607(2) -0.13229(12) 0.1140(11) Uani 1 1 d . . . . .
F32 F 0.63271(9) 0.7069(2) -0.32128(12) 0.1227(13) Uani 1 1 d . . . . .
F35 F 0.61444(8) 0.9454(2) -0.25073(14) 0.1240(12) Uani 1 1 d . . . . .
F41 F 0.60001(9) 0.8157(2) -0.29708(13) 0.1311(13) Uani 1 1 d D . . . .
O2 O 0.6290(4) 0.851(4) -0.3612(9) 0.165(7) Uani 0.490(17) 1 d D . . B 1
O1 O 0.6128(6) 0.9538(14) -0.3323(7) 0.132(6) Uani 0.490(17) 1 d . . . B 1
O11 O 0.5815(2) 0.8175(5) -0.3845(2) 0.240(6) Uani 1 1 d D . . . .
O12 O 0.56471(14) 0.9039(5) -0.3416(3) 0.173(3) Uani 1 1 d . . . . .
O21 O 0.57737(14) 1.0390(4) -0.2943(2) 0.165(2) Uani 1 1 d . . . . .
O22 O 0.59809(18) 1.1059(4) -0.2423(3) 0.185(3) Uani 1 1 d . . . . .
O31 O 0.5806(3) 0.9612(12) -0.1936(8) 0.169(7) Uani 0.5 1 d D . . B -2
O32 O 0.5655(6) 0.895(2) -0.2535(8) 0.186(10) Uani 0.5 1 d D . . B -2
O41 O 0.60507(14) 1.0874(4) -0.1505(3) 0.172(3) Uani 1 1 d . . . . .
O42 O 0.62071(12) 1.0242(4) -0.0922(2) 0.1400(18) Uani 1 1 d . . . . .
O51 O 0.64262(17) 1.0574(4) -0.2090(3) 0.175(3) Uani 1 1 d . . . . .
O52 O 0.66089(11) 1.0245(3) -0.1437(3) 0.144(2) Uani 1 1 d . . . . .
O61 O 0.66300(12) 0.9670(3) -0.06212(18) 0.1284(16) Uani 1 1 d . . . . .
O62 O 0.69286(10) 0.8780(3) -0.05848(17) 0.1308(17) Uani 1 1 d . . . . .
O71 O 0.62441(9) 0.8646(4) -0.08148(18) 0.1221(15) Uani 1 1 d . . . . .
O72 O 0.65269(11) 0.7773(3) -0.05678(15) 0.1181(14) Uani 1 1 d . . . . .
O81 O 0.69653(10) 0.7144(3) -0.05262(16) 0.1178(14) Uani 1 1 d . . . . .
O82 O 0.69150(9) 0.5872(3) -0.07744(15) 0.1141(13) Uani 1 1 d . . . . .
O91 O 0.70825(9) 0.7953(3) -0.12846(16) 0.1163(14) Uani 1 1 d . . . . .
O92 O 0.71514(8) 0.6646(3) -0.14218(14) 0.1061(12) Uani 1 1 d D . . . .
O101 O 0.70452(9) 0.5056(3) -0.14769(15) 0.1106(13) Uani 1 1 d D . . . .
O102 O 0.70399(11) 0.4798(3) -0.21935(17) 0.1269(16) Uani 1 1 d . . . . .
O111 O 0.69441(10) 0.5895(3) -0.28314(17) 0.1221(15) Uani 1 1 d . . . . .
O112 O 0.67010(13) 0.6091(3) -0.34126(17) 0.1303(18) Uani 1 1 d D . . . .
O121 O 0.67021(11) 0.4422(3) -0.28287(16) 0.1246(16) Uani 1 1 d . . . . .
O122 O 0.64132(13) 0.4722(3) -0.33132(19) 0.151(2) Uani 1 1 d D . . . .
O131 O 0.6287(5) 0.5971(14) -0.3913(9) 0.152(8) Uani 0.39(2) 1 d D U . B 1
O132 O 0.6219(4) 0.7205(10) -0.4072(5) 0.115(6) Uani 0.39(2) 1 d . U . B 1
O301 O 0.5832(4) 0.6837(10) -0.3285(8) 0.243(18) Uani 0.5 1 d D . . B -2
O302 O 0.6042(3) 0.5768(14) -0.3064(8) 0.125(6) Uani 0.5 1 d D . . B -2
O311 O 0.65521(10) 0.4730(3) -0.20128(15) 0.1167(15) Uani 1 1 d . . . . .
O312 O 0.65689(9) 0.5386(3) -0.13762(14) 0.1113(13) Uani 1 1 d . . . . .
N181 N 0.4725(2) 0.5643(10) 0.0111(3) 0.285(12) Uani 0.5 1 d D . . A -1
C182 C 0.4598(2) 0.5330(12) 0.0448(4) 0.330(13) Uani 0.5 1 d DG . . A -1
C183 C 0.4361(2) 0.5104(15) 0.0371(4) 0.359(16) Uani 0.5 1 d DG . . A -1
H183 H 0.4274 0.4891 0.0601 0.430 Uiso 0.5 1 calc R . . A -1
C184 C 0.4252(3) 0.5191(16) -0.0044(5) 0.376(17) Uani 0.5 1 d G . . A -1
H184 H 0.4090 0.5037 -0.0096 0.451 Uiso 0.5 1 calc R . . A -1
C185 C 0.4379(3) 0.5503(16) -0.0380(4) 0.351(16) Uani 0.5 1 d G . . A -1
H185 H 0.4304 0.5563 -0.0663 0.421 Uiso 0.5 1 calc R . . A -1
C186 C 0.4615(2) 0.5729(13) -0.0303(3) 0.352(16) Uani 0.5 1 d G . . A -1
H186 H 0.4702 0.5943 -0.0533 0.422 Uiso 0.5 1 calc R . . A -1
N191 N 0.49282(18) 0.5324(7) 0.0884(2) 0.242(10) Uani 0.5 1 d D . . A -1
C192 C 0.46905(18) 0.5105(9) 0.0900(3) 0.291(11) Uani 0.5 1 d DG . . A -1
C193 C 0.4605(2) 0.4824(12) 0.1288(4) 0.315(14) Uani 0.5 1 d DG . . A -1
H193 H 0.4442 0.4674 0.1299 0.377 Uiso 0.5 1 calc R . . A -1
C194 C 0.4757(2) 0.4762(13) 0.1659(4) 0.265(12) Uani 0.5 1 d G . . A -1
C195 C 0.4994(2) 0.4981(11) 0.1642(3) 0.236(11) Uani 0.5 1 d DG . . A -1
H195 H 0.5098 0.4939 0.1896 0.283 Uiso 0.5 1 calc R . . A -1
C196 C 0.50801(18) 0.5262(8) 0.1255(3) 0.227(9) Uani 0.5 1 d DG . . A -1
C303 C 0.5881(3) 0.6104(11) -0.3291(7) 0.155(7) Uani 0.5 1 d D . . B -2
C3 C 0.6254(3) 0.9210(9) -0.3655(5) 0.135(7) Uani 0.490(17) 1 d D . . B 1
C4 C 0.6417(2) 0.9772(6) -0.3885(3) 0.159(6) Uani 0.490(17) 1 d D . . B 1
C5 C 0.6329(3) 0.9731(9) -0.4356(3) 0.145(6) Uani 0.490(17) 1 d D . . B 1
H5A H 0.6427 1.0085 -0.4529 0.218 Uiso 0.490(17) 1 calc R . . B 1
H5B H 0.6340 0.9171 -0.4460 0.218 Uiso 0.490(17) 1 calc R . . B 1
H5C H 0.6163 0.9911 -0.4385 0.218 Uiso 0.490(17) 1 calc R . . B 1
C6 C 0.6658(2) 0.9390(11) -0.3810(6) 0.179(9) Uani 0.490(17) 1 d D . . B 1
H6A H 0.6777 0.9721 -0.3951 0.269 Uiso 0.490(17) 1 calc R . . B 1
H6B H 0.6700 0.9358 -0.3497 0.269 Uiso 0.490(17) 1 calc R . . B 1
H6C H 0.6656 0.8842 -0.3935 0.269 Uiso 0.490(17) 1 calc R . . B 1
C7 C 0.6410(4) 1.0625(6) -0.3709(5) 0.186(9) Uani 0.490(17) 1 d D . . B 1
H7A H 0.6518 1.0969 -0.3867 0.280 Uiso 0.490(17) 1 calc R . . B 1
H7B H 0.6248 1.0839 -0.3748 0.280 Uiso 0.490(17) 1 calc R . . B 1
H7C H 0.6460 1.0623 -0.3399 0.280 Uiso 0.490(17) 1 calc R . . B 1
C13 C 0.5664(2) 0.8665(8) -0.3775(4) 0.174(4) Uani 1 1 d . . . . .
C14 C 0.5491(3) 0.8953(9) -0.4152(4) 0.228(7) Uani 1 1 d . . . . .
C15 C 0.5461(4) 0.8253(10) -0.4484(4) 0.293(11) Uani 1 1 d . . . . .
H15A H 0.5615 0.8126 -0.4600 0.440 Uiso 1 1 calc R . . . .
H15B H 0.5400 0.7772 -0.4339 0.440 Uiso 1 1 calc R . . . .
H15C H 0.5349 0.8416 -0.4723 0.440 Uiso 1 1 calc R . . . .
C16 C 0.5612(4) 0.9690(12) -0.4367(6) 0.390(19) Uani 1 1 d . . . . .
H16A H 0.5631 1.0134 -0.4156 0.585 Uiso 1 1 calc R . . . .
H16B H 0.5768 0.9527 -0.4461 0.585 Uiso 1 1 calc R . . . .
H16C H 0.5512 0.9873 -0.4620 0.585 Uiso 1 1 calc R . . . .
C17 C 0.5252(3) 0.9175(12) -0.3960(5) 0.273(9) Uani 1 1 d . . . . .
H17A H 0.5277 0.9621 -0.3751 0.410 Uiso 1 1 calc R . . . .
H17B H 0.5138 0.9345 -0.4195 0.410 Uiso 1 1 calc R . . . .
H17C H 0.5190 0.8701 -0.3812 0.410 Uiso 1 1 calc R . . . .
C23 C 0.5831(2) 1.1044(6) -0.2725(4) 0.155(3) Uani 1 1 d . . . . .
C24 C 0.5717(3) 1.1788(9) -0.2949(6) 0.179(6) Uani 0.59(2) 1 d . . . C 1
C25 C 0.5788(5) 1.2527(10) -0.2671(8) 0.201(9) Uani 0.59(2) 1 d . . . C 1
H25A H 0.5718 1.3017 -0.2805 0.301 Uiso 0.59(2) 1 calc R . . C 1
H25B H 0.5731 1.2459 -0.2378 0.301 Uiso 0.59(2) 1 calc R . . C 1
H25C H 0.5962 1.2579 -0.2652 0.301 Uiso 0.59(2) 1 calc R . . C 1
C26 C 0.5829(5) 1.1898(12) -0.3393(6) 0.194(8) Uani 0.59(2) 1 d . . . C 1
H26A H 0.5788 1.1434 -0.3582 0.291 Uiso 0.59(2) 1 calc R . . C 1
H26B H 0.5769 1.2399 -0.3532 0.291 Uiso 0.59(2) 1 calc R . . C 1
H26C H 0.6003 1.1931 -0.3347 0.291 Uiso 0.59(2) 1 calc R . . C 1
C27 C 0.5446(3) 1.1678(11) -0.3016(9) 0.198(9) Uani 0.59(2) 1 d . . . C 1
H27A H 0.5411 1.1196 -0.3196 0.296 Uiso 0.59(2) 1 calc R . . C 1
H27B H 0.5377 1.1609 -0.2732 0.296 Uiso 0.59(2) 1 calc R . . C 1
H27C H 0.5376 1.2158 -0.3162 0.296 Uiso 0.59(2) 1 calc R . . C 1
C33 C 0.5626(4) 0.917(2) -0.2115(8) 0.224(12) Uani 0.5 1 d D . . B -2
C34 C 0.5388(3) 0.9014(10) -0.1936(5) 0.260(10) Uani 0.5 1 d D . . B -2
C35 C 0.5440(5) 0.8915(17) -0.1453(5) 0.283(13) Uani 0.5 1 d D . . B -2
H35A H 0.5292 0.8807 -0.1312 0.425 Uiso 0.5 1 calc R . . B -2
H35B H 0.5550 0.8459 -0.1401 0.425 Uiso 0.5 1 calc R . . B -2
H35C H 0.5513 0.9413 -0.1334 0.425 Uiso 0.5 1 calc R . . B -2
C36 C 0.5307(5) 0.8232(10) -0.2152(7) 0.270(12) Uani 0.5 1 d D . . B -2
H36A H 0.5151 0.8082 -0.2051 0.405 Uiso 0.5 1 calc R . . B -2
H36B H 0.5295 0.8305 -0.2468 0.405 Uiso 0.5 1 calc R . . B -2
H36C H 0.5422 0.7801 -0.2075 0.405 Uiso 0.5 1 calc R . . B -2
C37 C 0.5215(5) 0.9699(11) -0.2034(8) 0.283(13) Uani 0.5 1 d D . . B -2
H37A H 0.5062 0.9572 -0.1912 0.425 Uiso 0.5 1 calc R . . B -2
H37B H 0.5279 1.0202 -0.1903 0.425 Uiso 0.5 1 calc R . . B -2
H37C H 0.5192 0.9769 -0.2350 0.425 Uiso 0.5 1 calc R . . B -2
C43 C 0.6077(2) 1.0744(6) -0.1091(4) 0.154(3) Uani 1 1 d . . . . .
C44 C 0.5932(2) 1.1266(7) -0.0777(4) 0.200(4) Uani 1 1 d . . . . .
C45 C 0.5863(3) 1.2044(8) -0.1003(5) 0.256(7) Uani 1 1 d . . . . .
H45A H 0.5800 1.1926 -0.1300 0.384 Uiso 1 1 calc R . . . .
H45B H 0.5740 1.2318 -0.0842 0.384 Uiso 1 1 calc R . . . .
H45C H 0.6003 1.2396 -0.1014 0.384 Uiso 1 1 calc R . . . .
C46 C 0.5691(2) 1.0818(8) -0.0723(5) 0.238(6) Uani 1 1 d . . . . .
H46A H 0.5721 1.0297 -0.0576 0.357 Uiso 1 1 calc R . . . .
H46B H 0.5589 1.1154 -0.0548 0.357 Uiso 1 1 calc R . . . .
H46C H 0.5612 1.0723 -0.1010 0.357 Uiso 1 1 calc R . . . .
C47 C 0.6039(3) 1.1206(11) -0.0302(4) 0.287(8) Uani 1 1 d . . . . .
H47A H 0.6069 1.0635 -0.0228 0.431 Uiso 1 1 calc R . . . .
H47B H 0.6188 1.1511 -0.0274 0.431 Uiso 1 1 calc R . . . .
H47C H 0.5926 1.1433 -0.0103 0.431 Uiso 1 1 calc R . . . .
C53 C 0.6597(2) 1.0582(5) -0.1822(5) 0.155(4) Uani 1 1 d . . . . .
C54 C 0.6763(5) 1.1153(14) -0.2062(9) 0.202(10) Uani 0.296(16) 1 d . . . D 1
C55 C 0.6691(8) 1.2037(13) -0.1959(13) 0.205(14) Uani 0.296(16) 1 d . . . D 1
H55A H 0.6525 1.2130 -0.2065 0.308 Uiso 0.296(16) 1 calc R . . D 1
H55B H 0.6706 1.2126 -0.1643 0.308 Uiso 0.296(16) 1 calc R . . D 1
H55C H 0.6795 1.2415 -0.2104 0.308 Uiso 0.296(16) 1 calc R . . D 1
C56 C 0.6695(9) 1.095(2) -0.2548(9) 0.221(13) Uani 0.296(16) 1 d . . . D 1
H56A H 0.6534 1.1147 -0.2625 0.332 Uiso 0.296(16) 1 calc R . . D 1
H56B H 0.6808 1.1213 -0.2734 0.332 Uiso 0.296(16) 1 calc R . . D 1
H56C H 0.6701 1.0360 -0.2590 0.332 Uiso 0.296(16) 1 calc R . . D 1
C57 C 0.7015(5) 1.085(3) -0.1929(17) 0.222(14) Uani 0.296(16) 1 d . . . D 1
H57A H 0.7132 1.1186 -0.2070 0.334 Uiso 0.296(16) 1 calc R . . D 1
H57B H 0.7042 1.0888 -0.1612 0.334 Uiso 0.296(16) 1 calc R . . D 1
H57C H 0.7032 1.0284 -0.2020 0.334 Uiso 0.296(16) 1 calc R . . D 1
C63 C 0.68362(18) 0.9435(5) -0.0491(3) 0.130(3) Uani 1 1 d . . . . .
C64 C 0.69848(16) 1.0001(5) -0.0183(3) 0.157(4) Uani 1 1 d . . . . .
C65 C 0.6846(2) 1.0777(6) -0.0098(4) 0.194(5) Uani 1 1 d . . . . .
H65A H 0.6942 1.1132 0.0098 0.292 Uiso 1 1 calc R . . . .
H65B H 0.6809 1.1059 -0.0374 0.292 Uiso 1 1 calc R . . . .
H65C H 0.6698 1.0638 0.0038 0.292 Uiso 1 1 calc R . . . .
C66 C 0.7206(2) 1.0220(7) -0.0436(4) 0.200(5) Uani 1 1 d . . . . .
H66A H 0.7296 0.9725 -0.0492 0.300 Uiso 1 1 calc R . . . .
H66B H 0.7155 1.0476 -0.0714 0.300 Uiso 1 1 calc R . . . .
H66C H 0.7307 1.0598 -0.0263 0.300 Uiso 1 1 calc R . . . .
C67 C 0.7057(2) 0.9507(7) 0.0229(3) 0.185(5) Uani 1 1 d . . . . .
H67A H 0.7145 0.9021 0.0148 0.277 Uiso 1 1 calc R . . . .
H67B H 0.7158 0.9840 0.0428 0.277 Uiso 1 1 calc R . . . .
H67C H 0.6914 0.9344 0.0374 0.277 Uiso 1 1 calc R . . . .
C73 C 0.63202(17) 0.8055(5) -0.0578(2) 0.117(2) Uani 1 1 d . . . . .
C74 C 0.61494(14) 0.7706(5) -0.0256(2) 0.131(3) Uani 1 1 d . . . . .
C75 C 0.5901(2) 0.8031(14) -0.0359(6) 0.381(18) Uani 1 1 d . . . . .
H75A H 0.5842 0.7832 -0.0645 0.571 Uiso 1 1 calc R . . . .
H75B H 0.5796 0.7845 -0.0136 0.571 Uiso 1 1 calc R . . . .
H75C H 0.5905 0.8626 -0.0361 0.571 Uiso 1 1 calc R . . . .
C76 C 0.6238(2) 0.8017(11) 0.0185(3) 0.252(9) Uani 1 1 d . . . . .
H76A H 0.6399 0.7810 0.0254 0.378 Uiso 1 1 calc R . . . .
H76B H 0.6241 0.8612 0.0180 0.378 Uiso 1 1 calc R . . . .
H76C H 0.6132 0.7831 0.0406 0.378 Uiso 1 1 calc R . . . .
C77 C 0.6187(3) 0.6780(7) -0.0247(6) 0.275(9) Uani 1 1 d . . . . .
H77A H 0.6132 0.6548 -0.0529 0.412 Uiso 1 1 calc R . . . .
H77B H 0.6357 0.6661 -0.0192 0.412 Uiso 1 1 calc R . . . .
H77C H 0.6097 0.6541 -0.0016 0.412 Uiso 1 1 calc R . . . .
C83 C 0.69797(14) 0.6413(6) -0.0482(2) 0.119(2) Uani 1 1 d . . . . .
C84 C 0.70792(17) 0.6056(5) -0.0044(2) 0.146(3) Uani 1 1 d . . . . .
C85 C 0.6924(2) 0.6339(7) 0.0311(3) 0.173(2) Uani 1 1 d . . . . .
H85A H 0.6905 0.6930 0.0294 0.259 Uiso 1 1 calc R . . . .
H85B H 0.6768 0.6079 0.0273 0.259 Uiso 1 1 calc R . . . .
H85C H 0.6998 0.6191 0.0595 0.259 Uiso 1 1 calc R . . . .
C86 C 0.73211(19) 0.6512(7) 0.0064(3) 0.173(2) Uani 1 1 d . . . . .
H86A H 0.7435 0.6366 -0.0151 0.259 Uiso 1 1 calc R . . . .
H86B H 0.7294 0.7100 0.0056 0.259 Uiso 1 1 calc R . . . .
H86C H 0.7385 0.6355 0.0355 0.259 Uiso 1 1 calc R . . . .
C87 C 0.7125(2) 0.5143(6) -0.0059(3) 0.173(2) Uani 1 1 d . . . . .
H87A H 0.7227 0.5020 -0.0299 0.259 Uiso 1 1 calc R . . . .
H87B H 0.7204 0.4967 0.0217 0.259 Uiso 1 1 calc R . . . .
H87C H 0.6973 0.4855 -0.0106 0.259 Uiso 1 1 calc R . . . .
C93 C 0.72052(12) 0.7393(5) -0.1406(2) 0.1064(19) Uani 1 1 d . . . . .
C94 C 0.74547(13) 0.7586(4) -0.1542(2) 0.117(2) Uani 1 1 d . . . . .
C95 C 0.74985(15) 0.8500(4) -0.1552(3) 0.129(2) Uani 1 1 d . . . . .
H95A H 0.7660 0.8605 -0.1641 0.193 Uiso 1 1 calc R . . . .
H95B H 0.7383 0.8755 -0.1761 0.193 Uiso 1 1 calc R . . . .
H95C H 0.7480 0.8728 -0.1261 0.193 Uiso 1 1 calc R . . . .
C96 C 0.76316(17) 0.7178(6) -0.1200(3) 0.151(3) Uani 1 1 d . . . . .
H96A H 0.7795 0.7289 -0.1276 0.227 Uiso 1 1 calc R . . . .
H96B H 0.7606 0.7400 -0.0910 0.227 Uiso 1 1 calc R . . . .
H96C H 0.7604 0.6591 -0.1199 0.227 Uiso 1 1 calc R . . . .
C97 C 0.74988(16) 0.7194(5) -0.1987(2) 0.128(2) Uani 1 1 d . . . . .
H97A H 0.7660 0.7325 -0.2069 0.191 Uiso 1 1 calc R . . . .
H97B H 0.7481 0.6603 -0.1966 0.191 Uiso 1 1 calc R . . . .
H97C H 0.7383 0.7405 -0.2209 0.191 Uiso 1 1 calc R . . . .
C103 C 0.71234(14) 0.4716(4) -0.1802(3) 0.121(2) Uani 1 1 d . . . . .
C104 C 0.7338(2) 0.4126(6) -0.1706(3) 0.115(4) Uani 0.670(17) 1 d . . . E 1
C105 C 0.7548(2) 0.4682(8) -0.1564(8) 0.186(10) Uani 0.670(17) 1 d . . . E 1
H10A H 0.7585 0.5036 -0.1807 0.279 Uiso 0.670(17) 1 calc R . . E 1
H10B H 0.7504 0.5015 -0.1316 0.279 Uiso 0.670(17) 1 calc R . . E 1
H10C H 0.7687 0.4350 -0.1478 0.279 Uiso 0.670(17) 1 calc R . . E 1
C106 C 0.7271(3) 0.3563(8) -0.1343(4) 0.179(9) Uani 0.670(17) 1 d . . . E 1
H10D H 0.7137 0.3220 -0.1446 0.269 Uiso 0.670(17) 1 calc R . . E 1
H10E H 0.7408 0.3220 -0.1255 0.269 Uiso 0.670(17) 1 calc R . . E 1
H10F H 0.7226 0.3886 -0.1093 0.269 Uiso 0.670(17) 1 calc R . . E 1
C107 C 0.7383(4) 0.3643(10) -0.2124(5) 0.159(7) Uani 0.670(17) 1 d . . . E 1
H10G H 0.7426 0.4019 -0.2354 0.238 Uiso 0.670(17) 1 calc R . . E 1
H10H H 0.7514 0.3258 -0.2064 0.238 Uiso 0.670(17) 1 calc R . . E 1
H10I H 0.7239 0.3345 -0.2220 0.238 Uiso 0.670(17) 1 calc R . . E 1
C113 C 0.68952(17) 0.6097(4) -0.3225(3) 0.112(2) Uani 1 1 d . . . . .
C114 C 0.71139(18) 0.6303(4) -0.3496(3) 0.142(3) Uani 1 1 d . . . . .
C115 C 0.73395(19) 0.6379(9) -0.3195(4) 0.220(7) Uani 1 1 d . . . . .
H11A H 0.7325 0.6847 -0.3002 0.329 Uiso 1 1 calc R . . . .
H11B H 0.7360 0.5884 -0.3020 0.329 Uiso 1 1 calc R . . . .
H11C H 0.7478 0.6454 -0.3371 0.329 Uiso 1 1 calc R . . . .
C116 C 0.7144(2) 0.5578(6) -0.3788(4) 0.199(6) Uani 1 1 d . . . . .
H11D H 0.7001 0.5516 -0.3985 0.298 Uiso 1 1 calc R . . . .
H11E H 0.7283 0.5658 -0.3960 0.298 Uiso 1 1 calc R . . . .
H11F H 0.7166 0.5088 -0.3610 0.298 Uiso 1 1 calc R . . . .
C117 C 0.7058(3) 0.7112(6) -0.3740(4) 0.210(6) Uani 1 1 d . . . . .
H11G H 0.7042 0.7549 -0.3527 0.315 Uiso 1 1 calc R . . . .
H11H H 0.7188 0.7242 -0.3927 0.315 Uiso 1 1 calc R . . . .
H11I H 0.6910 0.7056 -0.3919 0.315 Uiso 1 1 calc R . . . .
C123 C 0.65493(17) 0.4247(4) -0.3138(3) 0.118(2) Uani 1 1 d . . . . .
C124 C 0.65502(15) 0.3364(4) -0.3298(2) 0.126(2) Uani 1 1 d . . . . .
C125 C 0.6795(2) 0.2988(7) -0.3247(6) 0.230(7) Uani 1 1 d . . . . .
H12A H 0.6856 0.3041 -0.2944 0.345 Uiso 1 1 calc R . . . .
H12B H 0.6785 0.2412 -0.3326 0.345 Uiso 1 1 calc R . . . .
H12C H 0.6902 0.3268 -0.3438 0.345 Uiso 1 1 calc R . . . .
C126 C 0.6391(2) 0.2890(6) -0.2985(5) 0.239(8) Uani 1 1 d . . . . .
H12D H 0.6230 0.3113 -0.3007 0.359 Uiso 1 1 calc R . . . .
H12E H 0.6387 0.2315 -0.3067 0.359 Uiso 1 1 calc R . . . .
H12F H 0.6458 0.2944 -0.2685 0.359 Uiso 1 1 calc R . . . .
C127 C 0.6431(3) 0.3328(7) -0.3754(4) 0.239(8) Uani 1 1 d . . . . .
H12G H 0.6274 0.3586 -0.3754 0.359 Uiso 1 1 calc R . . . .
H12H H 0.6530 0.3616 -0.3957 0.359 Uiso 1 1 calc R . . . .
H12I H 0.6413 0.2760 -0.3845 0.359 Uiso 1 1 calc R . . . .
C133 C 0.6277(6) 0.6513(14) -0.4189(6) 0.165(11) Uani 0.39(2) 1 d . . . B 1
C134 C 0.6364(6) 0.6504(13) -0.4655(6) 0.198(11) Uani 0.39(2) 1 d . . . B 1
C135 C 0.6546(6) 0.7194(17) -0.4704(9) 0.230(13) Uani 0.39(2) 1 d . . . B 1
H13A H 0.6469 0.7717 -0.4652 0.345 Uiso 0.39(2) 1 calc R . . B 1
H13B H 0.6680 0.7117 -0.4492 0.345 Uiso 0.39(2) 1 calc R . . B 1
H13C H 0.6603 0.7185 -0.4999 0.345 Uiso 0.39(2) 1 calc R . . B 1
C136 C 0.6477(7) 0.5677(15) -0.4735(6) 0.202(13) Uani 0.39(2) 1 d . . . B 1
H13D H 0.6359 0.5248 -0.4702 0.303 Uiso 0.39(2) 1 calc R . . B 1
H13E H 0.6534 0.5660 -0.5030 0.303 Uiso 0.39(2) 1 calc R . . B 1
H13F H 0.6612 0.5592 -0.4523 0.303 Uiso 0.39(2) 1 calc R . . B 1
C137 C 0.6148(7) 0.6634(19) -0.4985(8) 0.225(14) Uani 0.39(2) 1 d . . . B 1
H13G H 0.6076 0.7165 -0.4933 0.338 Uiso 0.39(2) 1 calc R . . B 1
H13H H 0.6202 0.6614 -0.5282 0.338 Uiso 0.39(2) 1 calc R . . B 1
H13I H 0.6030 0.6205 -0.4946 0.338 Uiso 0.39(2) 1 calc R . . B 1
C145 C 0.5432(3) 0.8566(9) -0.1069(4) 0.174(4) Uani 0.5 1 d . . . A -1
H145 H 0.5437 0.8765 -0.0778 0.209 Uiso 0.5 1 calc R . . A -1
C144 C 0.5318(2) 0.7836(8) -0.1171(4) 0.176(6) Uani 0.5 1 d G . . A -1
C143 C 0.5310(2) 0.7545(8) -0.1596(5) 0.177(6) Uani 0.5 1 d G . . A -1
H143 H 0.5232 0.7046 -0.1666 0.212 Uiso 0.5 1 calc R . . A -1
C142 C 0.5417(3) 0.7984(10) -0.1919(3) 0.175(6) Uani 0.5 1 d G . . A -1
H142 H 0.5411 0.7785 -0.2209 0.210 Uiso 0.5 1 calc R . . A -1
C141 C 0.5531(3) 0.8714(10) -0.1817(4) 0.174(4) Uani 0.5 1 d G . . A -1
C146 C 0.5538(3) 0.9005(8) -0.1392(5) 0.174(4) Uani 0.5 1 d G . . A -1
H146 H 0.5616 0.9504 -0.1322 0.209 Uiso 0.5 1 calc R . . A -1
C154 C 0.5272(2) 0.7428(2) -0.0796(3) 0.193(6) Uani 0.5 1 d . . . A -1
C155 C 0.5203(2) 0.7826(3) -0.0425(3) 0.203(7) Uani 0.5 1 d G . . A -1
H155 H 0.5195 0.8403 -0.0420 0.243 Uiso 0.5 1 calc R . . A -1
C156 C 0.5145(2) 0.7382(5) -0.0061(3) 0.212(7) Uani 0.5 1 d G . . A -1
N151 N 0.5157(2) 0.6538(5) -0.0069(3) 0.221(7) Uani 0.5 1 d G . . A -1
C152 C 0.5225(2) 0.6140(3) -0.0440(4) 0.257(9) Uani 0.5 1 d DG . . A -1
C153 C 0.5283(2) 0.6585(2) -0.0803(3) 0.210(8) Uani 0.5 1 d G . . A -1
H153 H 0.5330 0.6312 -0.1057 0.253 Uiso 0.5 1 calc R . . A -1
C166 C 0.5223(2) 0.5254(2) -0.0327(3) 0.326(11) Uani 0.5 1 d D . . A -1
N161 N 0.5145(2) 0.4999(4) 0.0071(3) 0.331(14) Uani 0.5 1 d DG . . A -1
C162 C 0.5146(3) 0.4178(5) 0.0176(4) 0.336(14) Uani 0.5 1 d G . . A -1
H162 H 0.5092 0.4004 0.0449 0.403 Uiso 0.5 1 calc R . . A -1
C163 C 0.5225(4) 0.3611(2) -0.0117(5) 0.353(15) Uani 0.5 1 d G . . A -1
H163 H 0.5226 0.3050 -0.0046 0.423 Uiso 0.5 1 calc R . . A -1
C164 C 0.5304(3) 0.3865(4) -0.0516(5) 0.369(15) Uani 0.5 1 d G . . A -1
H164 H 0.5358 0.3478 -0.0717 0.442 Uiso 0.5 1 calc R . . A -1
C165 C 0.5302(3) 0.4687(4) -0.0621(3) 0.348(14) Uani 0.5 1 d DG . . A -1
H165 H 0.5356 0.4860 -0.0893 0.417 Uiso 0.5 1 calc R . . A -1
C175 C 0.5016(2) 0.8454(14) 0.0472(6) 0.230(9) Uani 0.5 1 d . . . A -1
H175 H 0.5048 0.8859 0.0263 0.276 Uiso 0.5 1 calc R . . A -1
C171 C 0.50498(16) 0.7639(15) 0.0375(4) 0.222(7) Uani 0.5 1 d G . . A -1
N176 N 0.5002(2) 0.7046(12) 0.0680(6) 0.245(9) Uani 0.5 1 d G . . A -1
C172 C 0.4920(2) 0.7268(14) 0.1081(5) 0.225(9) Uani 0.5 1 d G . . A -1
H172 H 0.4888 0.6862 0.1290 0.270 Uiso 0.5 1 calc R . . A -1
C173 C 0.4886(2) 0.8083(16) 0.1178(5) 0.266(14) Uani 0.5 1 d G . . A -1
H173 H 0.4830 0.8234 0.1452 0.320 Uiso 0.5 1 calc R . . A -1
C174 C 0.4934(3) 0.8676(12) 0.0873(8) 0.259(12) Uani 0.5 1 d G . . A -1
H174 H 0.4910 0.9233 0.0939 0.311 Uiso 0.5 1 calc R . . A -1
C204 C 0.5695(3) 0.5720(8) 0.1414(5) 0.221(9) Uani 0.5 1 d . . . A -1
H204 H 0.5811 0.5704 0.1652 0.265 Uiso 0.5 1 calc R . . A -1
C203 C 0.5464(3) 0.5459(11) 0.1471(4) 0.247(11) Uani 0.5 1 d G . . A -1
H203 H 0.5422 0.5264 0.1747 0.296 Uiso 0.5 1 calc R . . A -1
C202 C 0.5295(2) 0.5483(11) 0.1123(5) 0.246(11) Uani 0.5 1 d DG . . A -1
N201 N 0.53570(18) 0.5768(8) 0.0720(4) 0.37(3) Uani 0.5 1 d DG . . A -1
C206 C 0.5588(2) 0.6029(11) 0.0663(4) 0.277(14) Uani 0.5 1 d G . . A -1
H206 H 0.5630 0.6224 0.0387 0.332 Uiso 0.5 1 calc R . . A -1
C205 C 0.57570(19) 0.6005(11) 0.1010(5) 0.226(10) Uani 0.5 1 d G . . A -1
H205 H 0.5915 0.6183 0.0972 0.271 Uiso 0.5 1 calc R . . A -1
C214 C 0.4340(3) 0.4186(11) 0.2723(5) 0.175(6) Uani 0.5 1 d D . . A -1
C213 C 0.4280(3) 0.4858(10) 0.2466(6) 0.205(8) Uani 0.5 1 d G . . A -1
H213 H 0.4146 0.5181 0.2527 0.246 Uiso 0.5 1 calc R . . A -1
C212 C 0.4417(3) 0.5057(9) 0.2118(6) 0.220(9) Uani 0.5 1 d G . . A -1
H212 H 0.4376 0.5516 0.1942 0.264 Uiso 0.5 1 calc R . . A -1
C211 C 0.4613(3) 0.4584(10) 0.2029(5) 0.193(7) Uani 0.5 1 d G . . A -1
C216 C 0.4672(2) 0.3912(9) 0.2286(6) 0.179(6) Uani 0.5 1 d G . . A -1
H216 H 0.4806 0.3589 0.2225 0.215 Uiso 0.5 1 calc R . . A -1
C215 C 0.4535(3) 0.3714(9) 0.2634(6) 0.178(7) Uani 0.5 1 d G . . A -1
H215 H 0.4576 0.3255 0.2810 0.214 Uiso 0.5 1 calc R . . A -1
C304 C 0.5642(3) 0.5804(11) -0.3144(6) 0.215(8) Uani 0.5 1 d . . . B -2
C305 C 0.5444(4) 0.6048(17) -0.3477(8) 0.238(10) Uani 0.5 1 d D . . B -2
H30A H 0.5291 0.5853 -0.3380 0.356 Uiso 0.5 1 calc R . . B -2
H30B H 0.5439 0.6641 -0.3504 0.356 Uiso 0.5 1 calc R . . B -2
H30C H 0.5473 0.5806 -0.3760 0.356 Uiso 0.5 1 calc R . . B -2
C306 C 0.5654(4) 0.4880(10) -0.3106(9) 0.262(11) Uani 0.5 1 d D . . B -2
H30D H 0.5781 0.4727 -0.2892 0.394 Uiso 0.5 1 calc R . . B -2
H30E H 0.5501 0.4674 -0.3012 0.394 Uiso 0.5 1 calc R . . B -2
H30F H 0.5685 0.4646 -0.3390 0.394 Uiso 0.5 1 calc R . . B -2
C307 C 0.5596(5) 0.6176(15) -0.2701(7) 0.257(12) Uani 0.5 1 d D . . B -2
H30G H 0.5724 0.6018 -0.2489 0.385 Uiso 0.5 1 calc R . . B -2
H30H H 0.5591 0.6769 -0.2727 0.385 Uiso 0.5 1 calc R . . B -2
H30I H 0.5444 0.5979 -0.2605 0.385 Uiso 0.5 1 calc R . . B -2
C313 C 0.64920(15) 0.4824(4) -0.1632(3) 0.112(2) Uani 1 1 d . . . . .
C314 C 0.6325(4) 0.4249(9) -0.1495(5) 0.138(8) Uani 0.57(3) 1 d . . . F 1
C315 C 0.6446(5) 0.3385(12) -0.1455(14) 0.26(2) Uani 0.57(3) 1 d . . . F 1
H31A H 0.6331 0.2987 -0.1360 0.387 Uiso 0.57(3) 1 calc R . . F 1
H31B H 0.6502 0.3224 -0.1739 0.387 Uiso 0.57(3) 1 calc R . . F 1
H31C H 0.6582 0.3410 -0.1241 0.387 Uiso 0.57(3) 1 calc R . . F 1
C316 C 0.6218(5) 0.4440(16) -0.1050(5) 0.174(11) Uani 0.57(3) 1 d . . . F 1
H31D H 0.6105 0.4013 -0.0982 0.261 Uiso 0.57(3) 1 calc R . . F 1
H31E H 0.6346 0.4461 -0.0822 0.261 Uiso 0.57(3) 1 calc R . . F 1
H31F H 0.6136 0.4964 -0.1068 0.261 Uiso 0.57(3) 1 calc R . . F 1
C317 C 0.6100(4) 0.419(2) -0.1820(6) 0.178(9) Uani 0.57(3) 1 d . . . F 1
H31G H 0.5989 0.3788 -0.1714 0.267 Uiso 0.57(3) 1 calc R . . F 1
H31H H 0.6022 0.4722 -0.1842 0.267 Uiso 0.57(3) 1 calc R . . F 1
H31I H 0.6149 0.4027 -0.2108 0.267 Uiso 0.57(3) 1 calc R . . F 1
C2P C 0.6002(3) 0.7275(9) -0.1887(6) 0.204(5) Uani 1 1 d . . . . .
H2PA H 0.5902 0.7294 -0.2163 0.245 Uiso 1 1 calc R . . . .
H2PB H 0.5979 0.7798 -0.1736 0.245 Uiso 1 1 calc R . . . .
C221 C 0.5908(2) 0.6637(8) -0.1619(4) 0.184(4) Uani 1 1 d . . . . .
H22A H 0.5741 0.6747 -0.1571 0.276 Uiso 1 1 calc R . . . .
H22B H 0.5922 0.6113 -0.1767 0.276 Uiso 1 1 calc R . . . .
H22C H 0.5999 0.6620 -0.1338 0.276 Uiso 1 1 calc R . . . .
C222 C 0.6228(2) 0.7241(6) -0.1992(3) 0.140(3) Uani 1 1 d . . . . .
H22D H 0.6247 0.6725 -0.2151 0.168 Uiso 1 1 calc R . . . .
H22E H 0.6325 0.7189 -0.1714 0.168 Uiso 1 1 calc R . . . .
N224 N 0.6340(2) 0.7875(6) -0.2245(4) 0.190(4) Uani 1 1 d . . . . .
H22F H 0.6259 0.7885 -0.2509 0.228 Uiso 1 1 calc R . . . .
H22G H 0.6308 0.8353 -0.2112 0.228 Uiso 1 1 calc R . . . .
C226 C 0.6936(2) 0.8488(7) -0.2654(4) 0.177(4) Uani 1 1 d . . . . .
H22H H 0.6977 0.8948 -0.2838 0.265 Uiso 1 1 calc R . . . .
H22I H 0.7025 0.8527 -0.2372 0.265 Uiso 1 1 calc R . . . .
H22J H 0.6976 0.7979 -0.2797 0.265 Uiso 1 1 calc R . . . .
C8 C 0.65862(18) 0.7904(6) -0.2333(3) 0.141(3) Uani 1 1 d . . . . .
H8A H 0.6675 0.7912 -0.2046 0.169 Uiso 1 1 calc R . . . .
H8B H 0.6622 0.7375 -0.2468 0.169 Uiso 1 1 calc R . . . .
C9 C 0.6693(3) 0.8504(9) -0.2589(5) 0.216(6) Uani 1 1 d . . . . .
H9A H 0.6609 0.8493 -0.2880 0.259 Uiso 1 1 calc R . . . .
H9B H 0.6658 0.9037 -0.2458 0.259 Uiso 1 1 calc R . . . .
Cl1 Cl 0.5000 0.6536 0.2500 1.06(2) Uani 1 2 d DS TU P G 2
O402 O 0.6274(4) 0.5807(14) -0.3860(8) 0.165(6) Uani 0.61(2) 1 d . U . B 2
C403 C 0.6178(6) 0.6353(16) -0.4126(5) 0.189(9) Uani 0.61(2) 1 d . . . B 2
C404 C 0.6192(4) 0.6121(11) -0.4606(5) 0.210(8) Uani 0.61(2) 1 d . . . B 2
C406 C 0.6400(5) 0.6634(17) -0.4772(7) 0.253(11) Uani 0.61(2) 1 d . . . B 2
H40A H 0.6419 0.6514 -0.5080 0.379 Uiso 0.61(2) 1 calc R . . B 2
H40B H 0.6365 0.7213 -0.4737 0.379 Uiso 0.61(2) 1 calc R . . B 2
H40C H 0.6548 0.6498 -0.4602 0.379 Uiso 0.61(2) 1 calc R . . B 2
C407 C 0.5947(5) 0.6356(14) -0.4818(7) 0.231(10) Uani 0.61(2) 1 d . . . B 2
H40D H 0.5942 0.6224 -0.5129 0.347 Uiso 0.61(2) 1 calc R . . B 2
H40E H 0.5822 0.6052 -0.4679 0.347 Uiso 0.61(2) 1 calc R . . B 2
H40F H 0.5921 0.6939 -0.4781 0.347 Uiso 0.61(2) 1 calc R . . B 2
C405 C 0.6232(6) 0.5196(11) -0.4655(6) 0.224(10) Uani 0.61(2) 1 d . . . B 2
H40G H 0.6241 0.5061 -0.4964 0.337 Uiso 0.61(2) 1 calc R . . B 2
H40H H 0.6382 0.5042 -0.4497 0.337 Uiso 0.61(2) 1 calc R . . B 2
H40I H 0.6100 0.4900 -0.4534 0.337 Uiso 0.61(2) 1 calc R . . B 2
O401 O 0.6071(5) 0.6961(10) -0.4063(5) 0.175(7) Uani 0.61(2) 1 d . U . B 2
O1A O 0.6114(5) 0.9674(14) -0.3449(7) 0.129(5) Uani 0.510(17) 1 d . . . B 2
O2A O 0.6285(3) 0.849(3) -0.3678(8) 0.178(8) Uani 0.510(17) 1 d D . . B 2
C3A C 0.6281(5) 0.9324(13) -0.3548(9) 0.148(6) Uani 0.510(17) 1 d D . . B 2
C4A C 0.6495(4) 0.9868(13) -0.3686(9) 0.179(7) Uani 0.510(17) 1 d D . . B 2
C5A C 0.6369(5) 1.0386(18) -0.4060(11) 0.213(11) Uani 0.510(17) 1 d . . . B 2
H5AA H 0.6484 1.0760 -0.4179 0.320 Uiso 0.510(17) 1 calc R . . B 2
H5AB H 0.6305 1.0024 -0.4292 0.320 Uiso 0.510(17) 1 calc R . . B 2
H5AC H 0.6238 1.0697 -0.3943 0.320 Uiso 0.510(17) 1 calc R . . B 2
C6A C 0.6757(6) 0.945(2) -0.3798(11) 0.213(10) Uani 0.510(17) 1 d . . . B 2
H6AA H 0.6821 0.9146 -0.3544 0.319 Uiso 0.510(17) 1 calc R . . B 2
H6AB H 0.6735 0.9091 -0.4049 0.319 Uiso 0.510(17) 1 calc R . . B 2
H6AC H 0.6869 0.9886 -0.3865 0.319 Uiso 0.510(17) 1 calc R . . B 2
C7A C 0.6587(6) 1.0492(17) -0.3259(10) 0.230(10) Uani 0.510(17) 1 d . . . B 2
H7AA H 0.6666 1.0165 -0.3026 0.345 Uiso 0.510(17) 1 calc R . . B 2
H7AB H 0.6699 1.0897 -0.3360 0.345 Uiso 0.510(17) 1 calc R . . B 2
H7AC H 0.6449 1.0768 -0.3146 0.345 Uiso 0.510(17) 1 calc R . . B 2
C24A C 0.5665(5) 1.1745(14) -0.2720(9) 0.177(8) Uani 0.41(2) 1 d . . . C 2
C25A C 0.5764(6) 1.2470(16) -0.2430(10) 0.177(9) Uani 0.41(2) 1 d . . . C 2
H25D H 0.5647 1.2912 -0.2439 0.265 Uiso 0.41(2) 1 calc R . . C 2
H25E H 0.5793 1.2285 -0.2129 0.265 Uiso 0.41(2) 1 calc R . . C 2
H25F H 0.5913 1.2666 -0.2542 0.265 Uiso 0.41(2) 1 calc R . . C 2
C26A C 0.5417(5) 1.1582(17) -0.2537(13) 0.205(11) Uani 0.41(2) 1 d . . . C 2
H26D H 0.5323 1.2084 -0.2549 0.307 Uiso 0.41(2) 1 calc R . . C 2
H26E H 0.5333 1.1163 -0.2714 0.307 Uiso 0.41(2) 1 calc R . . C 2
H26F H 0.5437 1.1396 -0.2235 0.307 Uiso 0.41(2) 1 calc R . . C 2
C27A C 0.5638(7) 1.1955(17) -0.3211(9) 0.199(11) Uani 0.41(2) 1 d . . . C 2
H27D H 0.5530 1.2418 -0.3254 0.298 Uiso 0.41(2) 1 calc R . . C 2
H27E H 0.5794 1.2093 -0.3316 0.298 Uiso 0.41(2) 1 calc R . . C 2
H27F H 0.5572 1.1485 -0.3372 0.298 Uiso 0.41(2) 1 calc R . . C 2
C54A C 0.6846(3) 1.0891(7) -0.1906(5) 0.182(5) Uani 0.704(16) 1 d . . . D 2
C55A C 0.6853(3) 1.1114(13) -0.2401(6) 0.226(8) Uani 0.704(16) 1 d . . . D 2
H55D H 0.7011 1.1314 -0.2461 0.340 Uiso 0.704(16) 1 calc R . . D 2
H55E H 0.6816 1.0631 -0.2579 0.340 Uiso 0.704(16) 1 calc R . . D 2
H55F H 0.6735 1.1538 -0.2474 0.340 Uiso 0.704(16) 1 calc R . . D 2
C56A C 0.7046(2) 1.0248(8) -0.1853(6) 0.175(6) Uani 0.704(16) 1 d . . . D 2
H56D H 0.7199 1.0499 -0.1913 0.263 Uiso 0.704(16) 1 calc R . . D 2
H56E H 0.7054 1.0038 -0.1554 0.263 Uiso 0.704(16) 1 calc R . . D 2
H56F H 0.7013 0.9801 -0.2057 0.263 Uiso 0.704(16) 1 calc R . . D 2
C57A C 0.6922(4) 1.1522(10) -0.1553(7) 0.236(8) Uani 0.704(16) 1 d . . . D 2
H57D H 0.7081 1.1723 -0.1606 0.354 Uiso 0.704(16) 1 calc R . . D 2
H57E H 0.6809 1.1976 -0.1566 0.354 Uiso 0.704(16) 1 calc R . . D 2
H57F H 0.6923 1.1266 -0.1265 0.354 Uiso 0.704(16) 1 calc R . . D 2
C504 C 0.7352(5) 0.4314(19) -0.1803(9) 0.152(8) Uani 0.330(17) 1 d . . . E 2
C507 C 0.7552(5) 0.4687(19) -0.2077(11) 0.164(10) Uani 0.330(17) 1 d . . . E 2
H50A H 0.7695 0.4349 -0.2045 0.246 Uiso 0.330(17) 1 calc R . . E 2
H50B H 0.7496 0.4708 -0.2385 0.246 Uiso 0.330(17) 1 calc R . . E 2
H50C H 0.7589 0.5238 -0.1973 0.246 Uiso 0.330(17) 1 calc R . . E 2
C506 C 0.7309(8) 0.344(2) -0.1990(12) 0.153(11) Uani 0.330(17) 1 d . . . E 2
H50D H 0.7461 0.3154 -0.1995 0.230 Uiso 0.330(17) 1 calc R . . E 2
H50E H 0.7202 0.3147 -0.1805 0.230 Uiso 0.330(17) 1 calc R . . E 2
H50F H 0.7237 0.3480 -0.2287 0.230 Uiso 0.330(17) 1 calc R . . E 2
C505 C 0.7441(7) 0.423(3) -0.1316(9) 0.180(11) Uani 0.330(17) 1 d . . . E 2
H50G H 0.7596 0.3956 -0.1298 0.269 Uiso 0.330(17) 1 calc R . . E 2
H50H H 0.7455 0.4766 -0.1183 0.269 Uiso 0.330(17) 1 calc R . . E 2
H50I H 0.7326 0.3901 -0.1162 0.269 Uiso 0.330(17) 1 calc R . . E 2
O602 O 0.4153(4) 0.3319(12) 0.3426(9) 0.158(6) Uani 0.5 1 d D . . A -1
O601 O 0.3955(4) 0.4372(16) 0.3171(10) 0.155(9) Uani 0.5 1 d D . . A -1
O31A O 0.5770(2) 0.9851(9) -0.1981(7) 0.127(5) Uani 0.5 1 d D . . A -1
C33A C 0.5676(3) 0.9181(9) -0.2122(7) 0.103(5) Uani 0.5 1 d D . . A -1
O32A O 0.5699(5) 0.8886(12) -0.2495(7) 0.137(6) Uani 0.5 1 d D . . A -1
C906 C 0.6150(5) 0.4650(17) -0.1192(10) 0.141(8) Uani 0.43(3) 1 d . . . F 2
H90A H 0.6043 0.4921 -0.1409 0.212 Uiso 0.43(3) 1 calc R . . F 2
H90B H 0.6057 0.4303 -0.1006 0.212 Uiso 0.43(3) 1 calc R . . F 2
H90C H 0.6235 0.5060 -0.1012 0.212 Uiso 0.43(3) 1 calc R . . F 2
C907 C 0.6219(6) 0.3659(15) -0.1783(6) 0.146(9) Uani 0.43(3) 1 d . . . F 2
H90D H 0.6346 0.3348 -0.1912 0.218 Uiso 0.43(3) 1 calc R . . F 2
H90E H 0.6100 0.3284 -0.1677 0.218 Uiso 0.43(3) 1 calc R . . F 2
H90F H 0.6143 0.4018 -0.2005 0.218 Uiso 0.43(3) 1 calc R . . F 2
C905 C 0.6496(5) 0.3709(15) -0.1127(7) 0.151(8) Uani 0.43(3) 1 d . . . F 2
H90G H 0.6602 0.3396 -0.1305 0.227 Uiso 0.43(3) 1 calc R . . F 2
H90H H 0.6589 0.4096 -0.0946 0.227 Uiso 0.43(3) 1 calc R . . F 2
H90I H 0.6411 0.3338 -0.0939 0.227 Uiso 0.43(3) 1 calc R . . F 2
C904 C 0.6321(5) 0.415(2) -0.1414(8) 0.138(7) Uani 0.43(3) 1 d . . . F 2
O4 O 0.5053(19) 0.941(8) 0.026(4) 1.06(2) Uani 0.5 1 d D U . H -2
Cl6 Cl 0.5250(7) 0.961(3) -0.0037(18) 1.06(2) Uani 0.5 1 d D U . H -2
O17 O 0.5474(18) 0.988(10) 0.023(4) 1.06(2) Uani 0.5 1 d . U . H -2
O26 O 0.531(3) 0.886(5) -0.030(4) 1.06(2) Uani 0.5 1 d . U . H -2
O38 O 0.517(2) 1.030(7) -0.035(4) 1.06(2) Uani 0.5 1 d . U . H -2
C603 C 0.4163(3) 0.3888(13) 0.3050(7) 0.137(5) Uani 0.5 1 d D . . A -1
O9 O 0.5147(11) 0.7069(13) 0.2823(16) 1.06(2) Uani 1 1 d D . . . .
O15 O 0.5166(10) 0.6008(13) 0.224(2) 1.06(2) Uani 1 1 d D . . . .

loop_
_atom_site_aniso_label
_atom_site_aniso_U_11
_atom_site_aniso_U_22
_atom_site_aniso_U_33
_atom_site_aniso_U_23
_atom_site_aniso_U_13
_atom_site_aniso_U_12
Co2Z 0.185(3) 0.377(7) 0.218(5) 0.125(5) 0.023(3) -0.050(4)
Cr1 0.1349(9) 0.1024(6) 0.0719(6) -0.0041(5) 0.0109(5) -0.0015(5)
Cr2 0.1578(10) 0.0980(6) 0.0707(6) -0.0028(5) 0.0139(6) 0.0002(6)
Cr3 0.1953(13) 0.0939(7) 0.0759(7) -0.0028(5) -0.0031(7) 0.0110(6)
Cr4 0.1399(10) 0.1158(7) 0.0835(7) -0.0219(5) 0.0159(6) 0.0021(6)
Cr5 0.1701(12) 0.1213(8) 0.0972(9) 0.0084(6) 0.0132(8) 0.0296(7)
Cr6 0.1460(10) 0.1121(8) 0.1039(9) -0.0236(6) 0.0185(7) 0.0025(6)
Cr7 0.2591(19) 0.1185(9) 0.0810(8) 0.0008(6) -0.0100(9) 0.0448(10)
Cr8 0.1774(14) 0.1078(8) 0.1289(11) -0.0091(7) 0.0085(9) 0.0266(7)
Ni1 0.1349(9) 0.1024(6) 0.0719(6) -0.0041(5) 0.0109(5) -0.0015(5)
Ni2 0.1578(10) 0.0980(6) 0.0707(6) -0.0028(5) 0.0139(6) 0.0002(6)
Ni3 0.1953(13) 0.0939(7) 0.0759(7) -0.0028(5) -0.0031(7) 0.0110(6)
Ni4 0.1399(10) 0.1158(7) 0.0835(7) -0.0219(5) 0.0159(6) 0.0021(6)
Ni5 0.1701(12) 0.1213(8) 0.0972(9) 0.0084(6) 0.0132(8) 0.0296(7)
Ni6 0.1460(10) 0.1121(8) 0.1039(9) -0.0236(6) 0.0185(7) 0.0025(6)
Ni7 0.2591(19) 0.1185(9) 0.0810(8) 0.0008(6) -0.0100(9) 0.0448(10)
Ni8 0.1774(14) 0.1078(8) 0.1289(11) -0.0091(7) 0.0085(9) 0.0266(7)
F9 0.139(3) 0.111(2) 0.102(3) -0.019(2) 0.013(2) 0.000(2)
F11 0.133(3) 0.100(2) 0.073(2) -0.0019(16) 0.0162(18) -0.0053(18)
F12 0.155(3) 0.095(2) 0.068(2) 0.0053(15) 0.0156(19) -0.0058(18)
F13 0.132(3) 0.109(2) 0.0681(19) -0.0098(16) 0.0071(17) 0.0011(18)
F22 0.142(3) 0.113(2) 0.089(2) -0.0229(18) 0.023(2) -0.003(2)
F32 0.199(4) 0.092(2) 0.078(2) 0.0094(17) 0.008(2) 0.004(2)
F35 0.162(4) 0.106(2) 0.104(3) 0.004(2) 0.012(2) 0.014(2)
F41 0.185(4) 0.117(3) 0.091(3) 0.008(2) 0.006(2) 0.006(3)
O2 0.282(17) 0.128(9) 0.091(10) 0.026(7) 0.069(11) 0.039(9)
O1 0.237(13) 0.086(8) 0.076(10) 0.048(6) 0.040(10) 0.039(7)
O11 0.420(15) 0.171(6) 0.120(5) -0.013(4) -0.069(7) 0.130(9)
O12 0.177(6) 0.203(7) 0.137(6) -0.009(5) -0.003(4) 0.049(5)
O21 0.218(7) 0.146(5) 0.130(5) 0.011(4) 0.012(4) 0.063(5)
O22 0.248(9) 0.124(4) 0.180(7) 0.005(4) -0.004(6) 0.036(5)
O31 0.272(14) 0.132(13) 0.106(10) -0.007(9) 0.031(9) 0.099(10)
O32 0.170(16) 0.25(2) 0.139(12) -0.066(12) 0.032(10) 0.006(13)
O41 0.219(7) 0.123(4) 0.173(5) -0.030(4) 0.004(5) 0.036(4)
O42 0.162(5) 0.133(4) 0.127(4) -0.034(3) 0.027(3) 0.018(3)
O51 0.204(7) 0.110(4) 0.211(8) 0.013(4) 0.012(6) -0.015(4)
O52 0.161(5) 0.103(3) 0.170(6) -0.023(4) 0.035(4) -0.012(3)
O61 0.146(4) 0.135(4) 0.105(4) -0.049(3) 0.019(3) 0.012(3)
O62 0.155(4) 0.128(4) 0.110(4) -0.042(3) 0.005(3) -0.002(3)
O71 0.121(4) 0.145(4) 0.102(4) -0.003(3) 0.024(3) 0.007(3)
O72 0.140(4) 0.139(4) 0.077(3) -0.009(2) 0.020(3) 0.002(3)
O81 0.144(4) 0.119(3) 0.090(3) -0.021(3) 0.002(3) 0.015(3)
O82 0.143(4) 0.123(3) 0.077(3) -0.007(2) 0.011(2) 0.005(3)
O91 0.135(4) 0.111(3) 0.106(3) -0.024(3) 0.024(3) -0.005(3)
O92 0.126(3) 0.104(3) 0.090(3) -0.016(2) 0.018(2) -0.002(2)
O101 0.147(4) 0.106(3) 0.079(3) -0.007(2) 0.002(3) 0.008(2)
O102 0.175(5) 0.116(3) 0.090(3) -0.014(2) 0.001(3) 0.024(3)
O111 0.157(4) 0.130(3) 0.081(3) -0.010(3) 0.022(3) -0.022(3)
O112 0.192(6) 0.119(3) 0.081(3) 0.007(3) 0.019(4) 0.010(4)
O121 0.187(5) 0.103(3) 0.083(3) -0.011(2) 0.004(3) 0.015(3)
O122 0.241(7) 0.098(3) 0.108(4) -0.018(3) -0.041(4) 0.015(4)
O131 0.29(2) 0.094(8) 0.064(10) -0.011(6) -0.012(11) 0.055(10)
O132 0.192(16) 0.093(7) 0.059(6) -0.001(5) -0.005(9) 0.032(8)
O301 0.30(3) 0.102(9) 0.30(3) -0.037(15) -0.21(3) 0.021(12)
O302 0.166(15) 0.103(9) 0.104(10) -0.005(8) -0.011(8) -0.020(8)
O311 0.180(5) 0.093(3) 0.078(3) 0.012(2) 0.014(3) -0.021(3)
O312 0.151(4) 0.114(3) 0.071(3) 0.003(2) 0.017(2) -0.015(3)
N181 0.26(2) 0.41(3) 0.18(2) 0.08(2) 0.001(18) -0.14(2)
C182 0.25(2) 0.50(3) 0.24(2) 0.08(2) 0.00(2) -0.18(2)
C183 0.18(2) 0.59(4) 0.30(3) 0.06(3) -0.05(2) -0.11(3)
C184 0.19(2) 0.59(4) 0.34(4) 0.02(3) -0.03(2) -0.17(3)
C185 0.19(2) 0.55(4) 0.30(3) 0.01(3) -0.03(2) -0.17(3)
C186 0.26(3) 0.51(4) 0.28(3) 0.04(3) -0.01(3) -0.09(3)
N191 0.210(17) 0.36(2) 0.152(15) 0.044(16) -0.029(13) -0.109(17)
C192 0.26(2) 0.44(3) 0.177(18) 0.07(2) -0.038(17) -0.214(19)
C193 0.30(3) 0.45(3) 0.20(2) 0.08(2) 0.00(2) -0.20(2)
C194 0.23(2) 0.42(3) 0.136(16) 0.142(19) 0.003(16) -0.07(2)
C195 0.158(16) 0.37(3) 0.176(18) 0.121(19) -0.008(14) -0.082(18)
C196 0.142(15) 0.34(2) 0.200(19) 0.101(18) -0.015(14) -0.068(16)
C303 0.154(14) 0.19(2) 0.123(16) 0.016(15) -0.008(12) -0.021(13)
C3 0.200(13) 0.129(9) 0.079(10) 0.018(6) 0.027(9) 0.023(8)
C4 0.219(13) 0.169(11) 0.091(9) 0.047(7) 0.034(8) 0.021(9)
C5 0.212(15) 0.130(11) 0.098(8) 0.041(7) 0.044(8) 0.041(10)
C6 0.208(13) 0.199(17) 0.135(16) 0.088(12) 0.054(10) 0.014(10)
C7 0.27(2) 0.163(11) 0.130(14) 0.031(9) 0.040(14) 0.005(10)
C13 0.226(12) 0.164(9) 0.128(9) 0.003(8) -0.031(8) 0.020(8)
C14 0.262(17) 0.268(17) 0.150(12) -0.002(11) -0.015(11) 0.089(14)
C15 0.42(3) 0.33(2) 0.115(9) -0.037(12) -0.085(13) 0.08(2)
C16 0.49(4) 0.36(3) 0.29(2) 0.22(2) -0.18(3) -0.07(3)
C17 0.253(18) 0.35(2) 0.212(16) -0.058(15) -0.065(14) 0.091(17)
C23 0.204(9) 0.115(5) 0.145(8) 0.020(5) 0.011(7) 0.034(5)
C24 0.245(13) 0.126(8) 0.166(13) 0.032(8) 0.004(11) 0.039(9)
C25 0.29(2) 0.114(8) 0.193(17) 0.035(9) -0.013(14) 0.040(9)
C26 0.28(2) 0.137(12) 0.170(12) 0.033(9) 0.011(11) 0.016(12)
C27 0.236(13) 0.123(10) 0.23(2) 0.033(12) 0.000(11) 0.048(9)
C33 0.279(16) 0.25(2) 0.152(14) -0.062(14) 0.052(11) 0.049(14)
C34 0.290(17) 0.29(2) 0.209(16) -0.061(15) 0.084(13) 0.027(13)
C35 0.31(3) 0.33(3) 0.218(16) -0.048(16) 0.080(14) 0.02(2)
C36 0.26(2) 0.28(2) 0.27(3) -0.073(18) 0.049(18) 0.056(16)
C37 0.29(2) 0.30(2) 0.27(2) -0.041(19) 0.096(18) 0.038(18)
C43 0.183(8) 0.134(6) 0.144(6) -0.037(5) 0.008(5) 0.024(5)
C44 0.229(10) 0.174(7) 0.200(8) -0.072(7) 0.040(7) 0.047(7)
C45 0.289(15) 0.186(9) 0.306(15) -0.014(9) 0.127(12) 0.068(9)
C46 0.264(11) 0.221(11) 0.237(14) -0.074(9) 0.085(10) 0.026(8)
C47 0.365(18) 0.278(16) 0.219(10) -0.094(10) 0.019(10) 0.053(13)
C53 0.189(8) 0.075(4) 0.208(11) -0.001(6) 0.066(7) -0.013(5)
C54 0.253(18) 0.127(14) 0.231(19) 0.012(13) 0.071(15) -0.066(13)
C55 0.27(3) 0.122(12) 0.22(3) 0.006(12) 0.02(2) -0.062(13)
C56 0.30(3) 0.14(2) 0.229(18) 0.007(13) 0.054(15) -0.07(2)
C57 0.250(18) 0.18(3) 0.25(3) 0.02(2) 0.068(16) -0.050(14)
C63 0.149(7) 0.133(6) 0.110(6) -0.042(5) 0.020(5) -0.009(5)
C64 0.138(7) 0.160(7) 0.172(9) -0.087(7) 0.006(6) 0.017(6)
C65 0.253(13) 0.176(9) 0.153(9) -0.097(8) -0.007(8) 0.022(8)
C66 0.180(10) 0.201(11) 0.220(13) -0.090(10) 0.007(9) -0.045(8)
C67 0.223(12) 0.193(10) 0.132(8) -0.050(8) -0.038(8) 0.011(8)
C73 0.134(7) 0.134(6) 0.084(5) -0.021(4) 0.011(5) -0.022(5)
C74 0.135(6) 0.171(7) 0.089(5) 0.009(5) 0.023(4) -0.015(5)
C75 0.165(12) 0.65(4) 0.34(2) 0.32(3) 0.134(14) 0.095(18)
C76 0.230(14) 0.45(3) 0.084(7) -0.041(10) 0.055(8) -0.078(15)
C77 0.34(2) 0.186(13) 0.31(2) 0.023(13) 0.150(18) -0.080(13)
C83 0.130(5) 0.155(6) 0.075(4) -0.011(4) 0.017(3) 0.005(5)
C84 0.197(7) 0.160(6) 0.081(4) -0.007(4) -0.003(4) 0.019(5)
C85 0.219(6) 0.177(5) 0.120(4) 0.002(3) -0.013(4) 0.019(4)
C86 0.219(6) 0.177(5) 0.120(4) 0.002(3) -0.013(4) 0.019(4)
C87 0.219(6) 0.177(5) 0.120(4) 0.002(3) -0.013(4) 0.019(4)
C93 0.125(5) 0.117(5) 0.078(4) -0.019(3) 0.018(4) 0.000(4)
C94 0.134(6) 0.110(4) 0.106(5) -0.019(4) 0.014(4) -0.010(4)
C95 0.148(6) 0.118(5) 0.121(6) -0.018(4) 0.018(5) -0.027(4)
C96 0.157(8) 0.163(7) 0.130(7) 0.002(6) -0.015(6) -0.002(6)
C97 0.155(7) 0.135(6) 0.096(5) -0.013(4) 0.035(5) -0.013(5)
C103 0.157(6) 0.107(4) 0.098(6) -0.011(4) 0.001(5) -0.005(4)
C104 0.162(11) 0.100(7) 0.084(8) -0.001(6) 0.005(7) 0.038(7)
C105 0.118(10) 0.139(11) 0.29(3) -0.038(13) -0.039(13) 0.025(8)
C106 0.28(2) 0.133(11) 0.122(11) 0.003(8) 0.022(11) 0.083(13)
C107 0.23(2) 0.145(12) 0.107(11) -0.001(9) 0.052(11) 0.064(12)
C113 0.178(8) 0.084(4) 0.078(5) -0.012(3) 0.031(5) -0.018(4)
C114 0.205(9) 0.120(5) 0.108(6) -0.003(4) 0.060(6) -0.020(6)
C115 0.208(12) 0.279(16) 0.181(11) -0.075(11) 0.090(10) -0.105(11)
C116 0.261(13) 0.172(8) 0.175(10) -0.098(8) 0.109(9) -0.053(8)
C117 0.297(17) 0.163(9) 0.178(11) 0.047(8) 0.083(11) 0.001(9)
C123 0.177(7) 0.091(4) 0.085(5) -0.005(4) 0.009(5) -0.004(4)
C124 0.158(7) 0.106(4) 0.116(6) -0.022(4) 0.034(5) -0.012(4)
C125 0.210(13) 0.132(8) 0.35(2) -0.076(10) 0.005(12) 0.018(8)
C126 0.261(15) 0.090(5) 0.38(2) 0.008(8) 0.122(15) -0.003(7)
C127 0.42(2) 0.129(7) 0.162(10) -0.064(7) -0.056(12) 0.006(10)
C133 0.33(3) 0.099(8) 0.063(8) -0.006(6) -0.001(10) 0.071(11)
C134 0.36(3) 0.162(14) 0.071(9) -0.002(8) 0.016(11) 0.080(14)
C135 0.39(3) 0.187(17) 0.113(17) -0.015(12) 0.035(15) 0.052(17)
C136 0.36(3) 0.178(15) 0.062(11) -0.028(10) -0.029(14) 0.098(17)
C137 0.38(3) 0.20(2) 0.093(14) 0.005(13) -0.008(14) 0.080(18)
C145 0.145(8) 0.250(10) 0.130(7) 0.053(7) 0.026(7) 0.011(7)
C144 0.128(11) 0.254(12) 0.148(9) 0.055(8) 0.031(8) 0.004(9)
C143 0.136(11) 0.240(13) 0.157(9) 0.052(9) 0.034(8) 0.014(10)
C142 0.145(13) 0.239(13) 0.143(11) 0.056(9) 0.028(9) 0.015(10)
C141 0.145(8) 0.250(10) 0.130(7) 0.053(7) 0.026(7) 0.011(7)
C146 0.145(8) 0.250(10) 0.130(7) 0.053(7) 0.026(7) 0.011(7)
C154 0.123(13) 0.292(12) 0.168(10) 0.067(8) 0.038(8) -0.002(10)
C155 0.146(14) 0.297(14) 0.168(10) 0.064(9) 0.038(9) -0.004(11)
C156 0.171(14) 0.301(13) 0.169(10) 0.059(9) 0.042(9) -0.022(12)
N151 0.174(14) 0.307(13) 0.185(12) 0.060(9) 0.032(10) -0.019(11)
C152 0.29(2) 0.300(13) 0.189(13) 0.067(9) 0.079(13) -0.030(12)
C153 0.152(17) 0.298(13) 0.186(13) 0.076(9) 0.050(12) -0.012(11)
C166 0.46(3) 0.303(13) 0.226(17) 0.064(11) 0.094(18) -0.033(13)
N161 0.53(4) 0.260(17) 0.209(17) 0.051(13) 0.11(2) -0.068(19)
C162 0.49(4) 0.266(18) 0.26(2) 0.048(14) 0.06(2) -0.08(2)
C163 0.48(4) 0.302(19) 0.28(3) 0.021(16) 0.05(3) -0.07(2)
C164 0.50(4) 0.320(18) 0.29(3) 0.045(15) 0.06(3) -0.030(19)
C165 0.48(3) 0.323(17) 0.25(2) 0.042(14) 0.09(2) -0.025(18)
C175 0.181(19) 0.328(17) 0.185(15) 0.032(11) 0.044(13) -0.016(13)
C171 0.177(15) 0.324(16) 0.168(11) 0.046(10) 0.037(10) -0.018(13)
N176 0.24(2) 0.320(17) 0.178(13) 0.044(11) 0.077(13) -0.006(13)
C172 0.149(18) 0.35(2) 0.174(14) 0.027(13) 0.035(12) -0.015(16)
C173 0.24(3) 0.36(2) 0.210(18) 0.017(14) 0.070(18) -0.017(18)
C174 0.22(3) 0.35(2) 0.207(17) 0.016(13) 0.067(17) -0.026(16)
C204 0.177(15) 0.25(2) 0.24(2) 0.083(16) 0.038(13) 0.004(14)
C203 0.181(16) 0.30(2) 0.26(2) 0.11(2) 0.034(15) -0.018(16)
C202 0.165(19) 0.34(3) 0.23(2) 0.09(2) 0.014(18) -0.01(2)
N201 0.111(15) 0.61(7) 0.38(5) 0.07(4) 0.02(2) -0.15(3)
C206 0.21(2) 0.38(3) 0.25(2) 0.12(2) 0.028(15) -0.04(2)
C205 0.187(17) 0.27(2) 0.23(2) 0.086(18) 0.038(13) -0.006(16)
C214 0.140(10) 0.171(12) 0.213(13) 0.042(10) -0.005(10) -0.012(8)
C213 0.164(13) 0.200(13) 0.251(17) 0.085(12) 0.027(12) -0.003(10)
C212 0.172(14) 0.221(15) 0.269(17) 0.096(13) 0.046(13) 0.011(11)
C211 0.143(12) 0.183(13) 0.252(16) 0.056(12) 0.003(11) -0.024(9)
C216 0.132(10) 0.174(12) 0.229(15) 0.049(10) -0.007(9) -0.032(9)
C215 0.127(10) 0.178(12) 0.227(15) 0.044(10) -0.001(9) -0.020(8)
C304 0.171(14) 0.263(19) 0.212(18) 0.040(16) 0.016(12) -0.032(13)
C305 0.190(16) 0.27(2) 0.25(2) 0.012(18) -0.009(14) -0.015(15)
C306 0.20(2) 0.266(18) 0.32(3) 0.042(16) 0.026(19) -0.026(14)
C307 0.23(2) 0.32(3) 0.229(19) 0.018(17) 0.034(15) -0.02(2)
C313 0.154(6) 0.104(4) 0.078(4) 0.014(3) 0.012(4) -0.018(4)
C314 0.24(2) 0.088(8) 0.090(12) 0.014(8) 0.031(12) -0.045(10)
C315 0.32(4) 0.141(18) 0.33(5) 0.11(3) 0.11(4) 0.00(2)
C316 0.21(2) 0.24(2) 0.069(11) 0.059(12) 0.013(13) -0.099(19)
C317 0.155(17) 0.22(3) 0.159(19) 0.028(16) 0.041(14) -0.013(15)
C2P 0.186(13) 0.201(12) 0.223(15) 0.024(11) -0.008(11) 0.002(10)
C221 0.195(11) 0.182(10) 0.174(10) 0.027(8) 0.005(8) -0.027(8)
C222 0.177(9) 0.155(7) 0.087(5) 0.002(5) 0.008(5) 0.009(6)
N224 0.217(11) 0.181(8) 0.172(9) 0.032(7) 0.008(7) -0.018(7)
C226 0.175(10) 0.179(9) 0.179(11) 0.002(8) 0.042(8) 0.022(7)
C8 0.143(8) 0.169(8) 0.111(6) -0.034(6) 0.009(5) 0.010(6)
C9 0.231(15) 0.191(11) 0.230(15) 0.086(11) 0.038(12) -0.025(10)
Cl1 1.03(4) 1.10(4) 1.09(5) 0.000 0.40(3) 0.000
O402 0.274(14) 0.142(11) 0.079(8) -0.004(7) -0.012(8) 0.024(9)
C403 0.32(2) 0.154(11) 0.089(8) 0.006(7) 0.002(9) 0.053(12)
C404 0.38(2) 0.165(11) 0.086(8) 0.011(7) 0.006(8) 0.040(12)
C406 0.43(3) 0.229(19) 0.105(14) -0.033(12) 0.051(14) -0.013(16)
C407 0.38(2) 0.210(18) 0.097(12) 0.000(11) 0.004(11) 0.035(14)
C405 0.38(3) 0.179(11) 0.117(12) -0.012(9) 0.033(15) 0.041(14)
O401 0.291(18) 0.140(9) 0.090(7) 0.017(6) -0.010(10) 0.030(10)
O1A 0.215(10) 0.098(9) 0.077(11) 0.052(7) 0.036(9) 0.043(7)
O2A 0.292(17) 0.116(8) 0.136(16) 0.043(10) 0.090(13) 0.048(8)
C3A 0.235(12) 0.122(9) 0.092(11) 0.046(7) 0.041(9) 0.065(7)
C4A 0.243(12) 0.146(11) 0.153(15) 0.074(8) 0.053(10) 0.061(8)
C5A 0.251(18) 0.193(18) 0.200(18) 0.117(14) 0.039(14) 0.032(13)
C6A 0.251(15) 0.23(2) 0.162(19) 0.069(15) 0.040(13) 0.075(13)
C7A 0.31(2) 0.189(15) 0.194(17) 0.050(11) 0.042(14) 0.029(13)
C24A 0.229(14) 0.124(10) 0.176(16) 0.021(9) 0.003(11) 0.049(10)
C25A 0.229(19) 0.121(11) 0.18(2) 0.024(12) 0.024(15) 0.046(11)
C26A 0.225(15) 0.161(17) 0.23(2) 0.026(15) 0.018(14) 0.050(12)
C27A 0.27(2) 0.139(16) 0.185(16) 0.034(11) 0.001(13) 0.084(16)
C54A 0.174(9) 0.101(7) 0.277(14) 0.058(7) 0.069(8) -0.008(6)
C55A 0.180(14) 0.213(15) 0.295(14) 0.094(10) 0.090(10) -0.032(11)
C56A 0.177(10) 0.117(8) 0.238(15) 0.030(8) 0.068(9) -0.009(6)
C57A 0.206(15) 0.156(11) 0.351(18) -0.011(11) 0.059(12) -0.020(10)
C504 0.173(11) 0.151(14) 0.135(15) 0.019(11) 0.020(9) 0.024(9)
C507 0.182(15) 0.178(19) 0.133(19) 0.030(14) 0.019(13) 0.014(13)
C506 0.19(2) 0.148(13) 0.13(2) 0.024(12) 0.021(15) 0.029(11)
C505 0.20(2) 0.20(2) 0.141(14) 0.027(12) 0.003(11) 0.029(16)
O602 0.182(13) 0.131(12) 0.154(11) -0.030(8) -0.053(9) -0.018(8)
O601 0.151(12) 0.128(12) 0.18(2) 0.008(11) -0.026(10) -0.020(8)
O31A 0.163(10) 0.092(9) 0.126(10) -0.018(8) 0.003(8) 0.037(8)
C33A 0.115(11) 0.094(10) 0.104(13) 0.006(9) 0.035(9) 0.003(8)
O32A 0.141(13) 0.114(8) 0.151(13) 0.015(9) -0.020(10) -0.018(8)
C906 0.168(13) 0.179(15) 0.073(13) 0.021(11) -0.021(9) -0.065(10)
C907 0.202(19) 0.151(14) 0.081(9) 0.038(8) -0.015(9) -0.076(12)
C905 0.204(15) 0.148(13) 0.098(12) 0.040(10) -0.018(10) -0.052(11)
C904 0.181(13) 0.150(13) 0.080(10) 0.039(8) -0.010(8) -0.062(9)
O4 1.03(4) 1.10(4) 1.08(5) -0.012(12) 0.41(4) -0.003(12)
Cl6 1.03(4) 1.10(4) 1.09(5) 0.000 0.40(3) 0.000
O17 1.03(4) 1.10(4) 1.08(5) -0.012(12) 0.41(4) -0.003(12)
O26 1.03(4) 1.10(4) 1.08(5) -0.012(12) 0.41(4) -0.003(12)
O38 1.03(4) 1.10(4) 1.08(5) -0.012(12) 0.41(4) -0.003(12)
C603 0.120(10) 0.128(10) 0.157(11) -0.010(8) -0.044(7) -0.035(7)
O9 1.03(4) 1.10(4) 1.08(5) -0.012(12) 0.41(4) -0.003(12)
O15 1.03(4) 1.10(4) 1.08(5) -0.012(12) 0.41(4) -0.003(12)

loop_
_atom_type_symbol
_atom_type_description
_atom_type_scat_dispersion_real
_atom_type_scat_dispersion_imag
_atom_type_scat_source
C C 0.0030 0.0010 'International Tables Vol C Tables 4.2.6.8 and 6.1.1.4'
H H 0.0000 0.0000 'International Tables Vol C Tables 4.2.6.8 and 6.1.1.4'
Cl Cl 0.1484 0.1585 'International Tables Vol C Tables 4.2.6.8 and 6.1.1.4'
Co Co 0.3540 0.9120 'International Tables Vol C Tables 4.2.6.8 and 6.1.1.4'
Cr Cr 0.3170 0.5810 'International Tables Vol C Tables 4.2.6.8 and 6.1.1.4'
F F 0.0170 0.0100 'International Tables Vol C Tables 4.2.6.8 and 6.1.1.4'
N N 0.0060 0.0030 'International Tables Vol C Tables 4.2.6.8 and 6.1.1.4'
Ni Ni 0.3580 1.0630 'International Tables Vol C Tables 4.2.6.8 and 6.1.1.4'
O O 0.0110 0.0060 'International Tables Vol C Tables 4.2.6.8 and 6.1.1.4'

loop_
_geom_angle_atom_site_label_1
_geom_angle_atom_site_label_2
_geom_angle_atom_site_label_3
_geom_angle
_geom_angle_site_symmetry_1
_geom_angle_site_symmetry_3
N181 Co2Z N176 100.5(6) . .
N191 Co2Z N181 83.7(4) . .
N191 Co2Z N151 170.4(7) . .
N191 Co2Z N176 91.3(7) . .
N191 Co2Z N201 85.1(3) . .
N151 Co2Z N181 95.1(5) . .
N151 Co2Z N176 79.5(7) . .
N151 Co2Z N201 97.5(6) . .
N161 Co2Z N181 85.3(4) . .
N161 Co2Z N191 102.3(5) . .
N161 Co2Z N151 87.1(6) . .
N161 Co2Z N176 165.8(6) . .
N161 Co2Z N201 87.9(7) . .
N201 Co2Z N181 165.4(6) . .
N201 Co2Z N176 89.1(5) . .
F11 Cr1 F13 89.13(15) . .
F11 Cr1 O82 179.4(2) . .
F11 Cr1 O92 89.17(18) . .
F11 Cr1 O101 93.31(17) . .
F11 Cr1 O312 90.85(17) . .
F13 Cr1 O82 90.41(18) . .
F13 Cr1 O92 91.93(17) . .
F13 Cr1 O101 177.35(18) . .
F13 Cr1 O312 89.91(19) . .
O82 Cr1 O92 90.4(2) . .
O82 Cr1 O101 87.1(2) . .
O101 Cr1 O92 87.1(2) . .
O312 Cr1 O82 89.6(2) . .
O312 Cr1 O92 178.2(2) . .
O312 Cr1 O101 91.1(2) . .
F11 Cr2 O102 90.22(19) . .
F11 Cr2 O111 90.01(18) . .
F11 Cr2 O121 178.3(2) . .
F11 Cr2 O311 90.89(17) . .
F12 Cr2 F11 88.53(16) . .
F12 Cr2 O102 178.2(2) . .
F12 Cr2 O111 91.6(2) . .
F12 Cr2 O121 93.0(2) . .
F12 Cr2 O311 89.19(19) . .
O102 Cr2 O111 87.1(2) . .
O102 Cr2 O311 92.2(2) . .
O111 Cr2 O311 178.8(2) . .
O121 Cr2 O102 88.2(2) . .
O121 Cr2 O111 90.7(2) . .
O121 Cr2 O311 88.4(2) . .
F12 Cr3 O112 91.2(2) . .
F12 Cr3 O122 91.06(19) . .
F12 Cr3 O131 177.5(8) . .
F12 Cr3 O302 84.4(7) . .
F32 Cr3 F12 88.63(15) . .
F32 Cr3 O112 89.9(2) . .
F32 Cr3 O122 178.7(3) . .
F32 Cr3 O131 90.3(7) . .
F32 Cr3 O302 87.4(7) . .
O112 Cr3 O122 91.3(3) . .
O112 Cr3 O131 86.6(9) . .
O112 Cr3 O302 174.8(8) . .
O122 Cr3 O131 90.1(7) . .
O122 Cr3 O302 91.3(7) . .
O402 Cr3 F12 173.3(7) . .
O402 Cr3 F32 97.6(7) . .
O402 Cr3 O112 91.2(9) . .
O402 Cr3 O122 82.6(7) . .
O402 Cr3 O302 93.5(11) . .
F13 Cr4 O62 178.0(2) . .
F13 Cr4 O72 90.18(19) . .
F13 Cr4 O81 92.62(19) . .
F13 Cr4 O91 90.51(18) . .
F22 Cr4 F13 88.50(16) . .
F22 Cr4 O62 91.1(2) . .
F22 Cr4 O72 92.8(2) . .
F22 Cr4 O81 178.76(18) . .
F22 Cr4 O91 89.9(2) . .
O62 Cr4 O91 87.5(2) . .
O72 Cr4 O62 91.8(2) . .
O72 Cr4 O91 177.3(2) . .
O81 Cr4 O62 87.8(2) . .
O81 Cr4 O72 86.7(2) . .
O81 Cr4 O91 90.6(2) . .
F35 Cr5 O12 177.5(3) . .
F35 Cr5 O21 94.4(3) . .
F35 Cr5 O32 94.2(8) . .
F35 Cr5 O1A 91.5(9) . .
F41 Cr5 F35 87.26(18) . .
F41 Cr5 O12 90.4(3) . .
F41 Cr5 O21 178.0(3) . .
F41 Cr5 O32 89.4(10) . .
F41 Cr5 O1A 94.9(6) . .
F41 Cr5 O32A 84.2(7) . .
O1 Cr5 F35 83.2(10) . .
O1 Cr5 F41 88.8(7) . .
O1 Cr5 O12 96.0(10) . .
O1 Cr5 O21 92.6(7) . .
O1 Cr5 O32A 168.3(11) . .
O12 Cr5 O32 86.6(8) . .
O12 Cr5 O1A 87.9(9) . .
O21 Cr5 O12 88.0(3) . .
O21 Cr5 O32 89.3(10) . .
O21 Cr5 O1A 86.2(6) . .
O32 Cr5 O1A 173.0(12) . .
O32A Cr5 F35 87.2(7) . .
O32A Cr5 O12 93.4(7) . .
O32A Cr5 O21 94.7(7) . .
F9 Cr6 F22 89.26(17) . .
F9 Cr6 O42 91.9(2) . .
F9 Cr6 O52 90.9(3) . .
F9 Cr6 O61 177.5(2) . .
F9 Cr6 O71 91.2(2) . .
F22 Cr6 O52 88.9(2) . .
F22 Cr6 O61 91.4(2) . .
F22 Cr6 O71 90.4(2) . .
O42 Cr6 F22 176.8(2) . .
O42 Cr6 O52 94.1(3) . .
O42 Cr6 O61 87.6(3) . .
O42 Cr6 O71 86.6(3) . .
O52 Cr6 O71 177.8(3) . .
O61 Cr6 O52 86.7(3) . .
O61 Cr6 O71 91.2(3) . .
F32 Cr7 F41 87.83(18) . .
F32 Cr7 O2 86.1(13) . .
F32 Cr7 O132 84.1(5) . .
F32 Cr7 O301 91.2(6) . .
F32 Cr7 O401 95.8(6) . .
F41 Cr7 O2 86.5(10) . .
F41 Cr7 O132 164.2(7) . .
F41 Cr7 O301 79.9(8) . .
F41 Cr7 O401 169.4(8) . .
O2 Cr7 O132 79.5(12) . .
O11 Cr7 F32 176.9(4) . .
O11 Cr7 F41 94.1(3) . .
O11 Cr7 O2 91.7(13) . .
O11 Cr7 O132 93.5(6) . .
O11 Cr7 O301 91.5(7) . .
O11 Cr7 O401 82.7(6) . .
O11 Cr7 O2A 88.6(11) . .
O401 Cr7 O301 90.0(10) . .
O2A Cr7 F32 88.9(11) . .
O2A Cr7 F41 91.7(11) . .
O2A Cr7 O301 171.7(13) . .
O2A Cr7 O401 98.3(12) . .
F9 Cr8 O41 91.4(2) . .
F35 Cr8 F9 85.91(16) . .
F35 Cr8 O22 91.6(3) . .
F35 Cr8 O31 86.6(7) . .
F35 Cr8 O41 175.6(3) . .
F35 Cr8 O51 88.8(3) . .
F35 Cr8 O31A 91.5(6) . .
O22 Cr8 F9 177.0(3) . .
O22 Cr8 O41 91.0(3) . .
O31 Cr8 F9 79.3(7) . .
O31 Cr8 O22 99.0(7) . .
O31 Cr8 O41 89.4(7) . .
O51 Cr8 F9 91.8(3) . .
O51 Cr8 O22 89.8(4) . .
O51 Cr8 O31 170.2(7) . .
O51 Cr8 O41 94.8(4) . .
O51 Cr8 O31A 176.2(6) . .
O31A Cr8 F9 92.1(5) . .
O31A Cr8 O22 86.4(6) . .
O31A Cr8 O41 85.0(6) . .
Cr6 F9 Cr8 121.9(2) . .
Cr1 F11 Cr2 123.60(18) . .
Cr2 F12 Cr3 122.69(19) . .
Cr1 F13 Cr4 123.2(2) . .
Cr4 F22 Cr6 123.5(2) . .
Cr7 F32 Cr3 121.4(2) . .
Cr8 F35 Cr5 122.3(2) . .
Cr5 F41 Cr7 121.5(2) . .
C3 O2 Cr7 129(2) . .
C3 O1 Cr5 141(2) . .
C13 O11 Cr7 137.2(8) . .
C13 O12 Cr5 129.3(8) . .
C23 O21 Cr5 135.3(7) . .
C23 O22 Cr8 131.2(8) . .
C33 O31 Cr8 146.9(17) . .
C33 O32 Cr5 131.8(19) . .
C43 O41 Cr8 132.9(6) . .
C43 O42 Cr6 134.5(6) . .
C53 O51 Cr8 129.3(8) . .
C53 O52 Cr6 135.8(7) . .
C63 O61 Cr6 134.3(4) . .
C63 O62 Cr4 129.8(6) . .
C73 O71 Cr6 129.7(5) . .
C73 O72 Cr4 135.2(5) . .
C83 O81 Cr4 135.5(5) . .
C83 O82 Cr1 128.0(5) . .
C93 O91 Cr4 127.2(5) . .
C93 O92 Cr1 134.9(4) . .
C103 O101 Cr1 133.7(5) . .
C103 O102 Cr2 130.2(5) . .
C113 O111 Cr2 129.5(5) . .
C113 O112 Cr3 137.3(5) . .
C123 O121 Cr2 135.0(5) . .
C123 O122 Cr3 133.2(5) . .
C133 O131 Cr3 136(2) . .
C133 O132 Cr7 131.9(14) . .
C303 O301 Cr7 118.1(16) . .
C303 O302 Cr3 115.8(16) . .
C313 O311 Cr2 136.6(4) . .
C313 O312 Cr1 129.2(5) . .
C182 N181 Co2Z 103.9(3) . .
C182 N181 C186 120.0 . .
C186 N181 Co2Z 136.1(3) . .
N181 C182 C183 120.0 . .
N181 C182 C192 127.8(7) . .
C183 C182 C192 111.8(6) . .
C182 C183 H183 120.0 . .
C184 C183 C182 120.0 . .
C184 C183 H183 120.0 . .
C183 C184 H184 120.0 . .
C185 C184 C183 120.0 . .
C185 C184 H184 120.0 . .
C184 C185 H185 120.0 . .
C184 C185 C186 120.0 . .
C186 C185 H185 120.0 . .
N181 C186 H186 120.0 . .
C185 C186 N181 120.0 . .
C185 C186 H186 120.0 . .
C192 N191 Co2Z 123.2(4) . .
C192 N191 C196 120.0 . .
C196 N191 Co2Z 116.3(4) . .
N191 C192 C182 100.8(7) . .
N191 C192 C193 120.0 . .
C193 C192 C182 139.0(7) . .
C192 C193 H193 120.0 . .
C194 C193 C192 120.0 . .
C194 C193 H193 120.0 . .
C193 C194 C195 120.0 . .
C193 C194 C211 108.1(10) . .
C195 C194 C211 131.1(10) . .
C194 C195 H195 120.0 . .
C196 C195 C194 120.0 . .
C196 C195 H195 120.0 . .
C195 C196 N191 120.0 . .
C202 C196 N191 104.8(8) . .
C202 C196 C195 135.1(8) . .
O301 C303 O302 126(2) . .
O301 C303 C304 96.2(13) . .
O302 C303 C304 108.5(16) . .
O2 C3 O1 113.0(17) . .
O2 C3 C4 123.4(16) . .
O1 C3 C4 117.2(14) . .
C3 C4 C5 104.4(4) . .
C3 C4 C6 104.0(4) . .
C3 C4 C7 112.19(11) . .
C5 C4 C6 111.87(10) . .
C5 C4 C7 111.84(10) . .
C6 C4 C7 112.09(10) . .
C4 C5 H5A 109.5 . .
C4 C5 H5B 109.5 . .
C4 C5 H5C 109.5 . .
H5A C5 H5B 109.5 . .
H5A C5 H5C 109.5 . .
H5B C5 H5C 109.5 . .
C4 C6 H6A 109.5 . .
C4 C6 H6B 109.5 . .
C4 C6 H6C 109.5 . .
H6A C6 H6B 109.5 . .
H6A C6 H6C 109.5 . .
H6B C6 H6C 109.5 . .
C4 C7 H7A 109.5 . .
C4 C7 H7B 109.5 . .
C4 C7 H7C 109.5 . .
H7A C7 H7B 109.5 . .
H7A C7 H7C 109.5 . .
H7B C7 H7C 109.5 . .
O11 C13 O12 124.9(9) . .
O11 C13 C14 119.5(11) . .
O12 C13 C14 115.3(11) . .
C13 C14 C16 106.7(10) . .
C15 C14 C13 108.0(10) . .
C15 C14 C16 109.7(12) . .
C15 C14 C17 111.3(12) . .
C17 C14 C13 108.1(11) . .
C17 C14 C16 112.9(13) . .
C14 C15 H15A 109.5 . .
C14 C15 H15B 109.5 . .
C14 C15 H15C 109.5 . .
H15A C15 H15B 109.5 . .
H15A C15 H15C 109.5 . .
H15B C15 H15C 109.5 . .
C14 C16 H16A 109.5 . .
C14 C16 H16B 109.5 . .
C14 C16 H16C 109.5 . .
H16A C16 H16B 109.5 . .
H16A C16 H16C 109.5 . .
H16B C16 H16C 109.5 . .
C14 C17 H17A 109.5 . .
C14 C17 H17B 109.5 . .
C14 C17 H17C 109.5 . .
H17A C17 H17B 109.5 . .
H17A C17 H17C 109.5 . .
H17B C17 H17C 109.5 . .
O21 C23 C24 110.2(11) . .
O21 C23 C24A 120.7(14) . .
O22 C23 O21 123.5(8) . .
O22 C23 C24 125.6(12) . .
O22 C23 C24A 112.5(14) . .
C23 C24 C26 107.8(12) . .
C23 C24 C27 110.8(12) . .
C25 C24 C23 107.2(12) . .
C25 C24 C26 107.0(13) . .
C25 C24 C27 113.3(14) . .
C27 C24 C26 110.4(14) . .
C24 C25 H25A 109.5 . .
C24 C25 H25B 109.5 . .
C24 C25 H25C 109.5 . .
H25A C25 H25B 109.5 . .
H25A C25 H25C 109.5 . .
H25B C25 H25C 109.5 . .
C24 C26 H26A 109.5 . .
C24 C26 H26B 109.5 . .
C24 C26 H26C 109.5 . .
H26A C26 H26B 109.5 . .
H26A C26 H26C 109.5 . .
H26B C26 H26C 109.5 . .
C24 C27 H27A 109.5 . .
C24 C27 H27B 109.5 . .
C24 C27 H27C 109.5 . .
H27A C27 H27B 109.5 . .
H27A C27 H27C 109.5 . .
H27B C27 H27C 109.5 . .
O31 C33 O32 114.3(18) . .
O31 C33 C34 127.9(16) . .
O32 C33 C34 117.1(18) . .
C33 C34 C35 104.5(12) . .
C33 C34 C36 104.1(12) . .
C33 C34 C37 112.0(14) . .
C35 C34 C36 112.19(19) . .
C35 C34 C37 111.46(19) . .
C36 C34 C37 112.10(19) . .
C34 C35 H35A 109.5 . .
C34 C35 H35B 109.5 . .
C34 C35 H35C 109.5 . .
H35A C35 H35B 109.5 . .
H35A C35 H35C 109.5 . .
H35B C35 H35C 109.5 . .
C34 C36 H36A 109.5 . .
C34 C36 H36B 109.5 . .
C34 C36 H36C 109.5 . .
H36A C36 H36B 109.5 . .
H36A C36 H36C 109.5 . .
H36B C36 H36C 109.5 . .
C34 C37 H37A 109.5 . .
C34 C37 H37B 109.5 . .
C34 C37 H37C 109.5 . .
H37A C37 H37B 109.5 . .
H37A C37 H37C 109.5 . .
H37B C37 H37C 109.5 . .
O41 C43 C44 119.1(10) . .
O42 C43 O41 124.9(8) . .
O42 C43 C44 116.0(10) . .
C43 C44 C46 107.0(9) . .
C45 C44 C43 108.5(9) . .
C45 C44 C46 104.3(11) . .
C45 C44 C47 124.6(11) . .
C47 C44 C43 111.1(10) . .
C47 C44 C46 99.3(11) . .
C44 C45 H45A 109.5 . .
C44 C45 H45B 109.5 . .
C44 C45 H45C 109.5 . .
H45A C45 H45B 109.5 . .
H45A C45 H45C 109.5 . .
H45B C45 H45C 109.5 . .
C44 C46 H46A 109.5 . .
C44 C46 H46B 109.5 . .
C44 C46 H46C 109.5 . .
H46A C46 H46B 109.5 . .
H46A C46 H46C 109.5 . .
H46B C46 H46C 109.5 . .
C44 C47 H47A 109.5 . .
C44 C47 H47B 109.5 . .
C44 C47 H47C 109.5 . .
H47A C47 H47B 109.5 . .
H47A C47 H47C 109.5 . .
H47B C47 H47C 109.5 . .
O51 C53 O52 126.8(10) . .
O51 C53 C54 99.1(15) . .
O51 C53 C54A 125.5(13) . .
O52 C53 C54 133.9(16) . .
O52 C53 C54A 107.3(13) . .
C53 C54 C55 107.7(15) . .
C53 C54 C56 101.9(16) . .
C55 C54 C56 110.2(17) . .
C57 C54 C53 104.4(16) . .
C57 C54 C55 119.9(18) . .
C57 C54 C56 110.9(18) . .
C54 C55 H55A 109.5 . .
C54 C55 H55B 109.5 . .
C54 C55 H55C 109.5 . .
H55A C55 H55B 109.5 . .
H55A C55 H55C 109.5 . .
H55B C55 H55C 109.5 . .
C54 C56 H56A 109.5 . .
C54 C56 H56B 109.5 . .
C54 C56 H56C 109.5 . .
H56A C56 H56B 109.5 . .
H56A C56 H56C 109.5 . .
H56B C56 H56C 109.5 . .
C54 C57 H57A 109.5 . .
C54 C57 H57B 109.5 . .
C54 C57 H57C 109.5 . .
H57A C57 H57B 109.5 . .
H57A C57 H57C 109.5 . .
H57B C57 H57C 109.5 . .
O61 C63 C64 117.7(7) . .
O62 C63 O61 125.5(7) . .
O62 C63 C64 116.7(8) . .
C63 C64 C66 104.9(7) . .
C63 C64 C67 107.1(8) . .
C65 C64 C63 110.2(8) . .
C65 C64 C66 109.0(9) . .
C65 C64 C67 114.4(8) . .
C67 C64 C66 110.7(9) . .
C64 C65 H65A 109.5 . .
C64 C65 H65B 109.5 . .
C64 C65 H65C 109.5 . .
H65A C65 H65B 109.5 . .
H65A C65 H65C 109.5 . .
H65B C65 H65C 109.5 . .
C64 C66 H66A 109.5 . .
C64 C66 H66B 109.5 . .
C64 C66 H66C 109.5 . .
H66A C66 H66B 109.5 . .
H66A C66 H66C 109.5 . .
H66B C66 H66C 109.5 . .
C64 C67 H67A 109.5 . .
C64 C67 H67B 109.5 . .
C64 C67 H67C 109.5 . .
H67A C67 H67B 109.5 . .
H67A C67 H67C 109.5 . .
H67B C67 H67C 109.5 . .
O71 C73 C74 116.9(8) . .
O72 C73 O71 125.3(7) . .
O72 C73 C74 117.6(8) . .
C73 C74 C77 107.1(7) . .
C75 C74 C73 109.8(8) . .
C75 C74 C77 118.6(11) . .
C76 C74 C73 105.4(7) . .
C76 C74 C75 108.8(11) . .
C76 C74 C77 106.4(10) . .
C74 C75 H75A 109.5 . .
C74 C75 H75B 109.5 . .
C74 C75 H75C 109.5 . .
H75A C75 H75B 109.5 . .
H75A C75 H75C 109.5 . .
H75B C75 H75C 109.5 . .
C74 C76 H76A 109.5 . .
C74 C76 H76B 109.5 . .
C74 C76 H76C 109.5 . .
H76A C76 H76B 109.5 . .
H76A C76 H76C 109.5 . .
H76B C76 H76C 109.5 . .
C74 C77 H77A 109.5 . .
C74 C77 H77B 109.5 . .
C74 C77 H77C 109.5 . .
H77A C77 H77B 109.5 . .
H77A C77 H77C 109.5 . .
H77B C77 H77C 109.5 . .
O81 C83 O82 125.9(6) . .
O81 C83 C84 119.6(7) . .
O82 C83 C84 114.5(7) . .
C83 C84 C86 105.6(7) . .
C85 C84 C83 108.4(7) . .
C85 C84 C86 103.3(7) . .
C85 C84 C87 115.6(8) . .
C87 C84 C83 113.7(7) . .
C87 C84 C86 109.3(8) . .
C84 C85 H85A 109.5 . .
C84 C85 H85B 109.5 . .
C84 C85 H85C 109.5 . .
H85A C85 H85B 109.5 . .
H85A C85 H85C 109.5 . .
H85B C85 H85C 109.5 . .
C84 C86 H86A 109.5 . .
C84 C86 H86B 109.5 . .
C84 C86 H86C 109.5 . .
H86A C86 H86B 109.5 . .
H86A C86 H86C 109.5 . .
H86B C86 H86C 109.5 . .
C84 C87 H87A 109.5 . .
C84 C87 H87B 109.5 . .
C84 C87 H87C 109.5 . .
H87A C87 H87B 109.5 . .
H87A C87 H87C 109.5 . .
H87B C87 H87C 109.5 . .
O91 C93 O92 127.2(6) . .
O91 C93 C94 118.2(6) . .
O92 C93 C94 114.5(6) . .
C93 C94 C95 111.4(6) . .
C93 C94 C96 106.8(6) . .
C93 C94 C97 110.7(6) . .
C95 C94 C96 109.9(6) . .
C95 C94 C97 111.1(6) . .
C97 C94 C96 106.8(7) . .
C94 C95 H95A 109.5 . .
C94 C95 H95B 109.5 . .
C94 C95 H95C 109.5 . .
H95A C95 H95B 109.5 . .
H95A C95 H95C 109.5 . .
H95B C95 H95C 109.5 . .
C94 C96 H96A 109.5 . .
C94 C96 H96B 109.5 . .
C94 C96 H96C 109.5 . .
H96A C96 H96B 109.5 . .
H96A C96 H96C 109.5 . .
H96B C96 H96C 109.5 . .
C94 C97 H97A 109.5 . .
C94 C97 H97B 109.5 . .
C94 C97 H97C 109.5 . .
H97A C97 H97B 109.5 . .
H97A C97 H97C 109.5 . .
H97B C97 H97C 109.5 . .
O101 C103 O102 125.5(7) . .
O101 C103 C104 115.5(7) . .
O101 C103 C504 124.2(14) . .
O102 C103 C104 119.0(7) . .
O102 C103 C504 109.1(13) . .
C105 C104 C103 104.9(8) . .
C105 C104 C107 112.4(12) . .
C106 C104 C103 107.4(9) . .
C106 C104 C105 112.0(12) . .
C106 C104 C107 110.9(10) . .
C107 C104 C103 108.9(10) . .
C104 C105 H10A 109.5 . .
C104 C105 H10B 109.5 . .
C104 C105 H10C 109.5 . .
H10A C105 H10B 109.5 . .
H10A C105 H10C 109.5 . .
H10B C105 H10C 109.5 . .
C104 C106 H10D 109.5 . .
C104 C106 H10E 109.5 . .
C104 C106 H10F 109.5 . .
H10D C106 H10E 109.5 . .
H10D C106 H10F 109.5 . .
H10E C106 H10F 109.5 . .
C104 C107 H10G 109.5 . .
C104 C107 H10H 109.5 . .
C104 C107 H10I 109.5 . .
H10G C107 H10H 109.5 . .
H10G C107 H10I 109.5 . .
H10H C107 H10I 109.5 . .
O111 C113 C114 115.5(8) . .
O112 C113 O111 126.6(7) . .
O112 C113 C114 117.7(8) . .
C115 C114 C113 110.1(7) . .
C115 C114 C117 111.1(9) . .
C116 C114 C113 105.2(6) . .
C116 C114 C115 107.9(9) . .
C116 C114 C117 114.8(9) . .
C117 C114 C113 107.5(7) . .
C114 C115 H11A 109.5 . .
C114 C115 H11B 109.5 . .
C114 C115 H11C 109.5 . .
H11A C115 H11B 109.5 . .
H11A C115 H11C 109.5 . .
H11B C115 H11C 109.5 . .
C114 C116 H11D 109.5 . .
C114 C116 H11E 109.5 . .
C114 C116 H11F 109.5 . .
H11D C116 H11E 109.5 . .
H11D C116 H11F 109.5 . .
H11E C116 H11F 109.5 . .
C114 C117 H11G 109.5 . .
C114 C117 H11H 109.5 . .
C114 C117 H11I 109.5 . .
H11G C117 H11H 109.5 . .
H11G C117 H11I 109.5 . .
H11H C117 H11I 109.5 . .
O121 C123 C124 115.9(7) . .
O122 C123 O121 124.9(6) . .
O122 C123 C124 119.2(7) . .
C123 C124 C126 105.3(6) . .
C125 C124 C123 112.0(7) . .
C125 C124 C126 106.4(9) . .
C125 C124 C127 115.5(9) . .
C127 C124 C123 108.8(7) . .
C127 C124 C126 108.1(10) . .
C124 C125 H12A 109.5 . .
C124 C125 H12B 109.5 . .
C124 C125 H12C 109.5 . .
H12A C125 H12B 109.5 . .
H12A C125 H12C 109.5 . .
H12B C125 H12C 109.5 . .
C124 C126 H12D 109.5 . .
C124 C126 H12E 109.5 . .
C124 C126 H12F 109.5 . .
H12D C126 H12E 109.5 . .
H12D C126 H12F 109.5 . .
H12E C126 H12F 109.5 . .
C124 C127 H12G 109.5 . .
C124 C127 H12H 109.5 . .
C124 C127 H12I 109.5 . .
H12G C127 H12H 109.5 . .
H12G C127 H12I 109.5 . .
H12H C127 H12I 109.5 . .
O131 C133 O132 118(2) . .
O131 C133 C134 129(2) . .
O132 C133 C134 112.3(16) . .
C133 C134 C137 109.0(10) . .
C135 C134 C133 109.4(10) . .
C135 C134 C137 109.6(10) . .
C136 C134 C133 108.3(10) . .
C136 C134 C135 110.9(11) . .
C136 C134 C137 109.6(10) . .
C134 C135 H13A 109.5 . .
C134 C135 H13B 109.5 . .
C134 C135 H13C 109.5 . .
H13A C135 H13B 109.5 . .
H13A C135 H13C 109.5 . .
H13B C135 H13C 109.5 . .
C134 C136 H13D 109.5 . .
C134 C136 H13E 109.5 . .
C134 C136 H13F 109.5 . .
H13D C136 H13E 109.5 . .
H13D C136 H13F 109.5 . .
H13E C136 H13F 109.5 . .
C134 C137 H13G 109.5 . .
C134 C137 H13H 109.5 . .
C134 C137 H13I 109.5 . .
H13G C137 H13H 109.5 . .
H13G C137 H13I 109.5 . .
H13H C137 H13I 109.5 . .
C144 C145 H145 120.0 . .
C144 C145 C146 120.0 . .
C146 C145 H145 120.0 . .
C145 C144 C143 120.0 . .
C154 C144 C145 109.9(10) . .
C154 C144 C143 128.6(10) . .
C144 C143 H143 120.0 . .
C142 C143 C144 120.0 . .
C142 C143 H143 120.0 . .
C143 C142 H142 120.0 . .
C141 C142 C143 120.0 . .
C141 C142 H142 120.0 . .
C142 C141 C33A 124.4(13) . .
C146 C141 C142 120.0 . .
C146 C141 C33A 115.2(13) . .
C145 C146 H146 120.0 . .
C141 C146 C145 120.0 . .
C141 C146 H146 120.0 . .
C144 C154 C155 122.2(6) . .
C144 C154 C153 117.7(6) . .
C155 C154 C153 120.0 . .
C154 C155 H155 120.0 . .
C156 C155 C154 120.0 . .
C156 C155 H155 120.0 . .
C155 C156 C171 131.9(11) . .
N151 C156 C155 120.0 . .
N151 C156 C171 108.0(11) . .
C156 N151 Co2Z 124.1(6) . .
C152 N151 Co2Z 115.7(6) . .
C152 N151 C156 120.0 . .
N151 C152 C153 120.0 . .
N151 C152 C166 105.3(5) . .
C153 C152 C166 134.7(5) . .
C154 C153 H153 120.0 . .
C152 C153 C154 120.0 . .
C152 C153 H153 120.0 . .
N161 C166 C152 120.26(8) . .
N161 C166 C165 120.0 . .
C165 C166 C152 119.74(8) . .
C166 N161 Co2Z 111.3(4) . .
C162 N161 Co2Z 128.7(4) . .
C162 N161 C166 120.0 . .
N161 C162 H162 120.0 . .
N161 C162 C163 120.0 . .
C163 C162 H162 120.0 . .
C162 C163 H163 120.0 . .
C164 C163 C162 120.0 . .
C164 C163 H163 120.0 . .
C163 C164 H164 120.0 . .
C163 C164 C165 120.0 . .
C165 C164 H164 120.0 . .
C166 C165 H165 120.0 . .
C164 C165 C166 120.0 . .
C164 C165 H165 120.0 . .
C171 C175 H175 120.0 . .
C171 C175 C174 120.0 . .
C174 C175 H175 120.0 . .
C175 C171 C156 120.9(16) . .
N176 C171 C156 119.1(16) . .
N176 C171 C175 120.0 . .
C171 N176 Co2Z 109.0(12) . .
C172 N176 Co2Z 130.9(12) . .
C172 N176 C171 120.0 . .
N176 C172 H172 120.0 . .
N176 C172 C173 120.0 . .
C173 C172 H172 120.0 . .
C172 C173 H173 120.0 . .
C174 C173 C172 120.0 . .
C174 C173 H173 120.0 . .
C175 C174 H174 120.0 . .
C173 C174 C175 120.0 . .
C173 C174 H174 120.0 . .
C203 C204 H204 120.0 . .
C203 C204 C205 120.0 . .
C205 C204 H204 120.0 . .
C204 C203 H203 120.0 . .
C204 C203 C202 120.0 . .
C202 C203 H203 120.0 . .
C196 C202 C203 110.5(11) . .
C196 C202 N201 129.3(11) . .
C203 C202 N201 120.0 . .
C202 N201 Co2Z 103.2(7) . .
C202 N201 C206 120.0 . .
C206 N201 Co2Z 135.9(7) . .
N201 C206 H206 120.0 . .
C205 C206 N201 120.0 . .
C205 C206 H206 120.0 . .
C204 C205 H205 120.0 . .
C206 C205 C204 120.0 . .
C206 C205 H205 120.0 . .
C213 C214 C215 120.0 . .
C213 C214 C603 119.0(14) . .
C215 C214 C603 120.1(14) . .
C214 C213 H213 120.0 . .
C212 C213 C214 120.0 . .
C212 C213 H213 120.0 . .
C213 C212 H212 120.0 . .
C211 C212 C213 120.0 . .
C211 C212 H212 120.0 . .
C212 C211 C194 121.5(14) . .
C212 C211 C216 120.0 . .
C216 C211 C194 118.5(14) . .
C211 C216 H216 120.0 . .
C215 C216 C211 120.0 . .
C215 C216 H216 120.0 . .
C214 C215 H215 120.0 . .
C216 C215 C214 120.0 . .
C216 C215 H215 120.0 . .
C303 C304 C306 108.1(10) . .
C303 C304 C307 109.3(11) . .
C305 C304 C303 110.0(11) . .
C305 C304 C306 109.8(11) . .
C305 C304 C307 109.7(10) . .
C306 C304 C307 109.9(10) . .
C304 C305 H30A 109.5 . .
C304 C305 H30B 109.5 . .
C304 C305 H30C 109.5 . .
H30A C305 H30B 109.5 . .
H30A C305 H30C 109.5 . .
H30B C305 H30C 109.5 . .
C304 C306 H30D 109.5 . .
C304 C306 H30E 109.5 . .
C304 C306 H30F 109.5 . .
H30D C306 H30E 109.5 . .
H30D C306 H30F 109.5 . .
H30E C306 H30F 109.5 . .
C304 C307 H30G 109.5 . .
C304 C307 H30H 109.5 . .
C304 C307 H30I 109.5 . .
H30G C307 H30H 109.5 . .
H30G C307 H30I 109.5 . .
H30H C307 H30I 109.5 . .
O311 C313 O312 124.7(6) . .
O311 C313 C314 114.6(9) . .
O311 C313 C904 119.9(9) . .
O312 C313 C314 120.7(9) . .
O312 C313 C904 115.1(9) . .
C313 C314 C315 109.4(15) . .
C313 C314 C316 115.0(14) . .
C313 C314 C317 112.1(13) . .
C316 C314 C315 107.5(14) . .
C316 C314 C317 103.6(15) . .
C317 C314 C315 109.0(15) . .
C314 C315 H31A 109.5 . .
C314 C315 H31B 109.5 . .
C314 C315 H31C 109.5 . .
H31A C315 H31B 109.5 . .
H31A C315 H31C 109.5 . .
H31B C315 H31C 109.5 . .
C314 C316 H31D 109.5 . .
C314 C316 H31E 109.5 . .
C314 C316 H31F 109.5 . .
H31D C316 H31E 109.5 . .
H31D C316 H31F 109.5 . .
H31E C316 H31F 109.5 . .
C314 C317 H31G 109.5 . .
C314 C317 H31H 109.5 . .
C314 C317 H31I 109.5 . .
H31G C317 H31H 109.5 . .
H31G C317 H31I 109.5 . .
H31H C317 H31I 109.5 . .
H2PA C2P H2PB 107.0 . .
C221 C2P H2PA 107.5 . .
C221 C2P H2PB 107.5 . .
C222 C2P H2PA 107.5 . .
C222 C2P H2PB 107.5 . .
C222 C2P C221 119.1(13) . .
C2P C221 H22A 109.5 . .
C2P C221 H22B 109.5 . .
C2P C221 H22C 109.5 . .
H22A C221 H22B 109.5 . .
H22A C221 H22C 109.5 . .
H22B C221 H22C 109.5 . .
C2P C222 H22D 106.6 . .
C2P C222 H22E 106.6 . .
C2P C222 N224 123.0(11) . .
H22D C222 H22E 106.6 . .
N224 C222 H22D 106.6 . .
N224 C222 H22E 106.6 . .
C222 N224 H22F 106.0 . .
C222 N224 H22G 106.0 . .
H22F N224 H22G 106.3 . .
C8 N224 C222 125.3(10) . .
C8 N224 H22F 106.0 . .
C8 N224 H22G 106.0 . .
H22H C226 H22I 109.5 . .
H22H C226 H22J 109.5 . .
H22I C226 H22J 109.5 . .
C9 C226 H22H 109.5 . .
C9 C226 H22I 109.5 . .
C9 C226 H22J 109.5 . .
N224 C8 H8A 106.0 . .
N224 C8 H8B 106.0 . .
H8A C8 H8B 106.3 . .
C9 C8 N224 125.1(11) . .
C9 C8 H8A 106.0 . .
C9 C8 H8B 106.0 . .
C226 C9 C8 121.1(13) . .
C226 C9 H9A 107.0 . .
C226 C9 H9B 107.0 . .
C8 C9 H9A 107.0 . .
C8 C9 H9B 107.0 . .
H9A C9 H9B 106.8 . .
O9 Cl1 O9 110.2(16) . 2_655
O15 Cl1 O9 109.7(8) 2_655 2_655
O15 Cl1 O9 108.4(8) . 2_655
O15 Cl1 O9 109.7(8) . .
O15 Cl1 O9 108.4(8) 2_655 .
O15 Cl1 O15 110.5(16) 2_655 .
C403 O402 Cr3 129.3(19) . .
O402 C403 C404 113(2) . .
O401 C403 O402 132.2(19) . .
O401 C403 C404 114.8(19) . .
C403 C404 C406 105.2(14) . .
C403 C404 C407 104.7(14) . .
C403 C404 C405 110.8(13) . .
C407 C404 C406 113.5(14) . .
C407 C404 C405 109.7(14) . .
C405 C404 C406 112.6(15) . .
C404 C406 H40A 109.5 . .
C404 C406 H40B 109.5 . .
C404 C406 H40C 109.5 . .
H40A C406 H40B 109.5 . .
H40A C406 H40C 109.5 . .
H40B C406 H40C 109.5 . .
C404 C407 H40D 109.5 . .
C404 C407 H40E 109.5 . .
C404 C407 H40F 109.5 . .
H40D C407 H40E 109.5 . .
H40D C407 H40F 109.5 . .
H40E C407 H40F 109.5 . .
C404 C405 H40G 109.5 . .
C404 C405 H40H 109.5 . .
C404 C405 H40I 109.5 . .
H40G C405 H40H 109.5 . .
H40G C405 H40I 109.5 . .
H40H C405 H40I 109.5 . .
C403 O401 Cr7 129.0(16) . .
C3A O1A Cr5 123.2(15) . .
C3A O2A Cr7 127.3(19) . .
O1A C3A O2A 125(3) . .
O1A C3A C4A 116(2) . .
O2A C3A C4A 116.3(19) . .
C3A C4A C6A 121.3(19) . .
C3A C4A C7A 109(2) . .
C5A C4A C3A 100.6(19) . .
C5A C4A C6A 116(2) . .
C5A C4A C7A 110(2) . .
C6A C4A C7A 100(2) . .
C4A C5A H5AA 109.5 . .
C4A C5A H5AB 109.5 . .
C4A C5A H5AC 109.5 . .
H5AA C5A H5AB 109.5 . .
H5AA C5A H5AC 109.5 . .
H5AB C5A H5AC 109.5 . .
C4A C6A H6AA 109.5 . .
C4A C6A H6AB 109.5 . .
C4A C6A H6AC 109.5 . .
H6AA C6A H6AB 109.5 . .
H6AA C6A H6AC 109.5 . .
H6AB C6A H6AC 109.5 . .
C4A C7A H7AA 109.5 . .
C4A C7A H7AB 109.5 . .
C4A C7A H7AC 109.5 . .
H7AA C7A H7AB 109.5 . .
H7AA C7A H7AC 109.5 . .
H7AB C7A H7AC 109.5 . .
C23 C24A C25A 113.3(19) . .
C23 C24A C26A 116.7(19) . .
C23 C24A C27A 100.9(17) . .
C26A C24A C25A 102.9(16) . .
C27A C24A C25A 113.3(17) . .
C27A C24A C26A 110.3(17) . .
C24A C25A H25D 109.5 . .
C24A C25A H25E 109.5 . .
C24A C25A H25F 109.5 . .
H25D C25A H25E 109.5 . .
H25D C25A H25F 109.5 . .
H25E C25A H25F 109.5 . .
C24A C26A H26D 109.5 . .
C24A C26A H26E 109.5 . .
C24A C26A H26F 109.5 . .
H26D C26A H26E 109.5 . .
H26D C26A H26F 109.5 . .
H26E C26A H26F 109.5 . .
C24A C27A H27D 109.5 . .
C24A C27A H27E 109.5 . .
C24A C27A H27F 109.5 . .
H27D C27A H27E 109.5 . .
H27D C27A H27F 109.5 . .
H27E C27A H27F 109.5 . .
C53 C54A C55A 108.5(12) . .
C53 C54A C56A 115.1(10) . .
C53 C54A C57A 109.0(13) . .
C56A C54A C55A 101.8(12) . .
C57A C54A C55A 120.2(12) . .
C57A C54A C56A 102.3(12) . .
C54A C55A H55D 109.5 . .
C54A C55A H55E 109.5 . .
C54A C55A H55F 109.5 . .
H55D C55A H55E 109.5 . .
H55D C55A H55F 109.5 . .
H55E C55A H55F 109.5 . .
C54A C56A H56D 109.5 . .
C54A C56A H56E 109.5 . .
C54A C56A H56F 109.5 . .
H56D C56A H56E 109.5 . .
H56D C56A H56F 109.5 . .
H56E C56A H56F 109.5 . .
C54A C57A H57D 109.5 . .
C54A C57A H57E 109.5 . .
C54A C57A H57F 109.5 . .
H57D C57A H57E 109.5 . .
H57D C57A H57F 109.5 . .
H57E C57A H57F 109.5 . .
C103 C504 C507 119(2) . .
C103 C504 C506 107(3) . .
C103 C504 C505 106(2) . .
C506 C504 C507 105.4(18) . .
C505 C504 C507 110.7(19) . .
C505 C504 C506 107.6(19) . .
C504 C507 H50A 109.5 . .
C504 C507 H50B 109.5 . .
C504 C507 H50C 109.5 . .
H50A C507 H50B 109.5 . .
H50A C507 H50C 109.5 . .
H50B C507 H50C 109.5 . .
C504 C506 H50D 109.5 . .
C504 C506 H50E 109.5 . .
C504 C506 H50F 109.5 . .
H50D C506 H50E 109.5 . .
H50D C506 H50F 109.5 . .
H50E C506 H50F 109.5 . .
C504 C505 H50G 109.5 . .
C504 C505 H50H 109.5 . .
C504 C505 H50I 109.5 . .
H50G C505 H50H 109.5 . .
H50G C505 H50I 109.5 . .
H50H C505 H50I 109.5 . .
C33A O31A Cr8 126.3(13) . .
O31A C33A C141 117.3(17) . .
O32A C33A C141 117.8(16) . .
O32A C33A O31A 125.0(17) . .
C33A O32A Cr5 129.2(14) . .
H90A C906 H90B 109.5 . .
H90A C906 H90C 109.5 . .
H90B C906 H90C 109.5 . .
C904 C906 H90A 109.5 . .
C904 C906 H90B 109.5 . .
C904 C906 H90C 109.5 . .
H90D C907 H90E 109.5 . .
H90D C907 H90F 109.5 . .
H90E C907 H90F 109.5 . .
C904 C907 H90D 109.5 . .
C904 C907 H90E 109.5 . .
C904 C907 H90F 109.5 . .
H90G C905 H90H 109.5 . .
H90G C905 H90I 109.5 . .
H90H C905 H90I 109.5 . .
C904 C905 H90G 109.5 . .
C904 C905 H90H 109.5 . .
C904 C905 H90I 109.5 . .
C906 C904 C313 104(2) . .
C906 C904 C907 115.1(17) . .
C906 C904 C905 115.6(17) . .
C907 C904 C313 105.7(19) . .
C905 C904 C313 101(2) . .
C905 C904 C907 113.5(16) . .
O4 Cl6 O17 110.0(12) . .
O4 Cl6 O26 109.2(12) . .
O4 Cl6 O38 109.9(12) . .
O26 Cl6 O17 108.8(12) . .
O38 Cl6 O17 109.0(12) . .
O38 Cl6 O26 110.0(12) . .
O602 C603 C214 140(2) . .
O601 C603 C214 123(2) . .
O601 C603 O602 94.6(17) . .

loop_
_geom_bond_atom_site_label_1
_geom_bond_atom_site_label_2
_geom_bond_distance
_geom_bond_site_symmetry_2
Co2Z N181 2.030(13) .
Co2Z N191 1.910(8) .
Co2Z N151 1.931(8) .
Co2Z N161 1.8001(10) .
Co2Z N176 2.19(2) .
Co2Z N201 1.935(12) .
Cr1 F11 1.915(3) .
Cr1 F13 1.919(4) .
Cr1 O82 1.942(5) .
Cr1 O92 1.956(5) .
Cr1 O101 1.946(5) .
Cr1 O312 1.934(5) .
Cr2 F11 1.921(3) .
Cr2 F12 1.910(4) .
Cr2 O102 1.956(6) .
Cr2 O111 1.959(5) .
Cr2 O121 1.950(5) .
Cr2 O311 1.979(5) .
Cr3 F12 1.948(3) .
Cr3 F32 1.940(4) .
Cr3 O112 1.949(7) .
Cr3 O122 1.968(5) .
Cr3 O131 2.02(2) .
Cr3 O302 2.010(18) .
Cr3 O402 1.89(2) .
Cr4 F13 1.925(3) .
Cr4 F22 1.902(4) .
Cr4 O62 1.956(5) .
Cr4 O72 1.951(6) .
Cr4 O81 1.944(6) .
Cr4 O91 1.989(5) .
Cr5 F35 1.940(5) .
Cr5 F41 1.929(4) .
Cr5 O1 1.84(2) .
Cr5 O12 1.965(8) .
Cr5 O21 1.966(6) .
Cr5 O32 1.99(3) .
Cr5 O1A 2.12(2) .
Cr5 O32A 1.94(3) .
Cr6 F9 1.901(4) .
Cr6 F22 1.935(4) .
Cr6 O42 1.918(6) .
Cr6 O52 1.954(7) .
Cr6 O61 1.949(6) .
Cr6 O71 1.954(6) .
Cr7 F32 1.940(5) .
Cr7 F41 1.957(4) .
Cr7 O2 1.97(4) .
Cr7 O11 1.905(8) .
Cr7 O132 2.070(17) .
Cr7 O301 1.994(14) .
Cr7 O401 1.992(17) .
Cr7 O2A 1.99(3) .
Cr8 F9 1.989(4) .
Cr8 F35 1.936(4) .
Cr8 O22 1.991(8) .
Cr8 O31 1.967(16) .
Cr8 O41 1.993(7) .
Cr8 O51 1.936(9) .
Cr8 O31A 1.982(13) .
O2 C3 1.18(7) .
O1 C3 1.39(3) .
O11 C13 1.201(14) .
O12 C13 1.270(13) .
O21 C23 1.300(13) .
O22 C23 1.219(12) .
O31 C33 1.335(13) .
O32 C33 1.360(18) .
O41 C43 1.291(12) .
O42 C43 1.203(12) .
O51 C53 1.231(14) .
O52 C53 1.303(14) .
O61 C63 1.267(10) .
O62 C63 1.240(10) .
O71 C73 1.275(10) .
O72 C73 1.252(10) .
O81 C83 1.215(9) .
O82 C83 1.303(9) .
O91 C93 1.223(8) .
O92 C93 1.267(8) .
O101 C103 1.248(9) .
O102 C103 1.274(9) .
O111 C113 1.269(9) .
O112 C113 1.208(9) .
O121 C123 1.279(9) .
O122 C123 1.201(9) .
O131 C133 1.23(3) .
O132 C133 1.24(2) .
O301 C303 1.239(14) .
O302 C303 1.242(14) .
O311 C313 1.246(8) .
O312 C313 1.274(8) .
N181 C182 1.3900 .
N181 C186 1.3900 .
C182 C183 1.3900 .
C182 C192 1.5047 .
C183 H183 0.9500 .
C183 C184 1.3900 .
C184 H184 0.9500 .
C184 C185 1.3900 .
C185 H185 0.9500 .
C185 C186 1.3900 .
C186 H186 0.9500 .
N191 C192 1.3900 .
N191 C196 1.3900 .
C192 C193 1.3900 .
C193 H193 0.9500 .
C193 C194 1.3900 .
C194 C195 1.3900 .
C194 C211 1.462(15) .
C195 H195 0.9500 .
C195 C196 1.3900 .
C196 C202 1.348(8) .
C303 C304 1.526(14) .
C3 C4 1.5039(10) .
C4 C5 1.5046(10) .
C4 C6 1.5056(10) .
C4 C7 1.5062(10) .
C5 H5A 0.9800 .
C5 H5B 0.9800 .
C5 H5C 0.9800 .
C6 H6A 0.9800 .
C6 H6B 0.9800 .
C6 H6C 0.9800 .
C7 H7A 0.9800 .
C7 H7B 0.9800 .
C7 H7C 0.9800 .
C13 C14 1.547(11) .
C14 C15 1.542(12) .
C14 C16 1.555(12) .
C14 C17 1.544(12) .
C15 H15A 0.9800 .
C15 H15B 0.9800 .
C15 H15C 0.9800 .
C16 H16A 0.9800 .
C16 H16B 0.9800 .
C16 H16C 0.9800 .
C17 H17A 0.9800 .
C17 H17B 0.9800 .
C17 H17C 0.9800 .
C23 C24 1.530(12) .
C23 C24A 1.49(3) .
C24 C25 1.527(13) .
C24 C26 1.548(13) .
C24 C27 1.539(13) .
C25 H25A 0.9800 .
C25 H25B 0.9800 .
C25 H25C 0.9800 .
C26 H26A 0.9800 .
C26 H26B 0.9800 .
C26 H26C 0.9800 .
C27 H27A 0.9800 .
C27 H27B 0.9800 .
C27 H27C 0.9800 .
C33 C34 1.504(2) .
C34 C35 1.506(2) .
C34 C36 1.506(2) .
C34 C37 1.507(2) .
C35 H35A 0.9800 .
C35 H35B 0.9800 .
C35 H35C 0.9800 .
C36 H36A 0.9800 .
C36 H36B 0.9800 .
C36 H36C 0.9800 .
C37 H37A 0.9800 .
C37 H37B 0.9800 .
C37 H37C 0.9800 .
C43 C44 1.558(10) .
C44 C45 1.497(11) .
C44 C46 1.563(11) .
C44 C47 1.551(11) .
C45 H45A 0.9800 .
C45 H45B 0.9800 .
C45 H45C 0.9800 .
C46 H46A 0.9800 .
C46 H46B 0.9800 .
C46 H46C 0.9800 .
C47 H47A 0.9800 .
C47 H47B 0.9800 .
C47 H47C 0.9800 .
C53 C54 1.540(14) .
C53 C54A 1.524(18) .
C54 C55 1.549(13) .
C54 C56 1.557(14) .
C54 C57 1.539(13) .
C55 H55A 0.9800 .
C55 H55B 0.9800 .
C55 H55C 0.9800 .
C56 H56A 0.9800 .
C56 H56B 0.9800 .
C56 H56C 0.9800 .
C57 H57A 0.9800 .
C57 H57B 0.9800 .
C57 H57C 0.9800 .
C63 C64 1.540(9) .
C64 C65 1.527(9) .
C64 C66 1.549(10) .
C64 C67 1.542(10) .
C65 H65A 0.9800 .
C65 H65B 0.9800 .
C65 H65C 0.9800 .
C66 H66A 0.9800 .
C66 H66B 0.9800 .
C66 H66C 0.9800 .
C67 H67A 0.9800 .
C67 H67B 0.9800 .
C67 H67C 0.9800 .
C73 C74 1.530(9) .
C74 C75 1.514(10) .
C74 C76 1.507(10) .
C74 C77 1.539(11) .
C75 H75A 0.9800 .
C75 H75B 0.9800 .
C75 H75C 0.9800 .
C76 H76A 0.9800 .
C76 H76B 0.9800 .
C76 H76C 0.9800 .
C77 H77A 0.9800 .
C77 H77B 0.9800 .
C77 H77C 0.9800 .
C83 C84 1.545(9) .
C84 C85 1.509(10) .
C84 C86 1.575(10) .
C84 C87 1.527(10) .
C85 H85A 0.9800 .
C85 H85B 0.9800 .
C85 H85C 0.9800 .
C86 H86A 0.9800 .
C86 H86B 0.9800 .
C86 H86C 0.9800 .
C87 H87A 0.9800 .
C87 H87B 0.9800 .
C87 H87C 0.9800 .
C93 C94 1.522(8) .
C94 C95 1.526(8) .
C94 C96 1.559(9) .
C94 C97 1.545(8) .
C95 H95A 0.9800 .
C95 H95B 0.9800 .
C95 H95C 0.9800 .
C96 H96A 0.9800 .
C96 H96B 0.9800 .
C96 H96C 0.9800 .
C97 H97A 0.9800 .
C97 H97B 0.9800 .
C97 H97C 0.9800 .
C103 C104 1.565(10) .
C103 C504 1.45(3) .
C104 C105 1.537(11) .
C104 C106 1.514(11) .
C104 C107 1.547(11) .
C105 H10A 0.9800 .
C105 H10B 0.9800 .
C105 H10C 0.9800 .
C106 H10D 0.9800 .
C106 H10E 0.9800 .
C106 H10F 0.9800 .
C107 H10G 0.9800 .
C107 H10H 0.9800 .
C107 H10I 0.9800 .
C113 C114 1.564(9) .
C114 C115 1.535(11) .
C114 C116 1.509(9) .
C114 C117 1.550(10) .
C115 H11A 0.9800 .
C115 H11B 0.9800 .
C115 H11C 0.9800 .
C116 H11D 0.9800 .
C116 H11E 0.9800 .
C116 H11F 0.9800 .
C117 H11G 0.9800 .
C117 H11H 0.9800 .
C117 H11I 0.9800 .
C123 C124 1.535(8) .
C124 C125 1.510(10) .
C124 C126 1.559(10) .
C124 C127 1.521(10) .
C125 H12A 0.9800 .
C125 H12B 0.9800 .
C125 H12C 0.9800 .
C126 H12D 0.9800 .
C126 H12E 0.9800 .
C126 H12F 0.9800 .
C127 H12G 0.9800 .
C127 H12H 0.9800 .
C127 H12I 0.9800 .
C133 C134 1.542(13) .
C134 C135 1.539(13) .
C134 C136 1.529(13) .
C134 C137 1.554(13) .
C135 H13A 0.9800 .
C135 H13B 0.9800 .
C135 H13C 0.9800 .
C136 H13D 0.9800 .
C136 H13E 0.9800 .
C136 H13F 0.9800 .
C137 H13G 0.9800 .
C137 H13H 0.9800 .
C137 H13I 0.9800 .
C145 H145 0.9500 .
C145 C144 1.3900 .
C145 C146 1.3900 .
C144 C143 1.3900 .
C144 C154 1.373(12) .
C143 H143 0.9500 .
C143 C142 1.3900 .
C142 H142 0.9500 .
C142 C141 1.3900 .
C141 C146 1.3900 .
C141 C33A 1.493(18) .
C146 H146 0.9500 .
C154 C155 1.3900 .
C154 C153 1.3900 .
C155 H155 0.9500 .
C155 C156 1.3900 .
C156 N151 1.3900 .
C156 C171 1.533(17) .
N151 C152 1.3900 .
C152 C153 1.3900 .
C152 C166 1.5000 .
C153 H153 0.9500 .
C166 N161 1.3900 .
C166 C165 1.3900 .
N161 C162 1.3900 .
C162 H162 0.9500 .
C162 C163 1.3900 .
C163 H163 0.9500 .
C163 C164 1.3900 .
C164 H164 0.9500 .
C164 C165 1.3900 .
C165 H165 0.9500 .
C175 H175 0.9500 .
C175 C171 1.3900 .
C175 C174 1.3900 .
C171 N176 1.3900 .
N176 C172 1.3900 .
C172 H172 0.9500 .
C172 C173 1.3900 .
C173 H173 0.9500 .
C173 C174 1.3900 .
C174 H174 0.9500 .
C204 H204 0.9500 .
C204 C203 1.3900 .
C204 C205 1.3900 .
C203 H203 0.9500 .
C203 C202 1.3900 .
C202 N201 1.3900 .
N201 C206 1.3900 .
C206 H206 0.9500 .
C206 C205 1.3900 .
C205 H205 0.9500 .
C214 C213 1.3900 .
C214 C215 1.3900 .
C214 C603 1.534(17) .
C213 H213 0.9500 .
C213 C212 1.3900 .
C212 H212 0.9500 .
C212 C211 1.3900 .
C211 C216 1.3900 .
C216 H216 0.9500 .
C216 C215 1.3900 .
C215 H215 0.9500 .
C304 C305 1.526(13) .
C304 C306 1.527(13) .
C304 C307 1.527(13) .
C305 H30A 0.9800 .
C305 H30B 0.9800 .
C305 H30C 0.9800 .
C306 H30D 0.9800 .
C306 H30E 0.9800 .
C306 H30F 0.9800 .
C307 H30G 0.9800 .
C307 H30H 0.9800 .
C307 H30I 0.9800 .
C313 C314 1.42(2) .
C313 C904 1.63(4) .
C314 C315 1.581(13) .
C314 C316 1.555(13) .
C314 C317 1.569(13) .
C315 H31A 0.9800 .
C315 H31B 0.9800 .
C315 H31C 0.9800 .
C316 H31D 0.9800 .
C316 H31E 0.9800 .
C316 H31F 0.9800 .
C317 H31G 0.9800 .
C317 H31H 0.9800 .
C317 H31I 0.9800 .
C2P H2PA 0.9900 .
C2P H2PB 0.9900 .
C2P C221 1.453(17) .
C2P C222 1.335(16) .
C221 H22A 0.9800 .
C221 H22B 0.9800 .
C221 H22C 0.9800 .
C222 H22D 0.9900 .
C222 H22E 0.9900 .
C222 N224 1.466(13) .
N224 H22F 0.9100 .
N224 H22G 0.9100 .
N224 C8 1.426(13) .
C226 H22H 0.9800 .
C226 H22I 0.9800 .
C226 H22J 0.9800 .
C226 C9 1.393(16) .
C8 H8A 0.9900 .
C8 H8B 0.9900 .
C8 C9 1.417(15) .
C9 H9A 0.9900 .
C9 H9B 0.9900 .
Cl1 O9 1.532(11) .
Cl1 O9 1.532(11) 2_655
Cl1 O15 1.526(11) .
Cl1 O15 1.526(11) 2_655
O402 C403 1.31(3) .
C403 C404 1.530(12) .
C403 O401 1.19(3) .
C404 C406 1.555(13) .
C404 C407 1.540(13) .
C404 C405 1.549(12) .
C406 H40A 0.9800 .
C406 H40B 0.9800 .
C406 H40C 0.9800 .
C407 H40D 0.9800 .
C407 H40E 0.9800 .
C407 H40F 0.9800 .
C405 H40G 0.9800 .
C405 H40H 0.9800 .
C405 H40I 0.9800 .
O1A C3A 1.15(3) .
O2A C3A 1.43(6) .
C3A C4A 1.579(18) .
C4A C5A 1.57(3) .
C4A C6A 1.68(3) .
C4A C7A 1.73(4) .
C5A H5AA 0.9800 .
C5A H5AB 0.9800 .
C5A H5AC 0.9800 .
C6A H6AA 0.9800 .
C6A H6AB 0.9800 .
C6A H6AC 0.9800 .
C7A H7AA 0.9800 .
C7A H7AB 0.9800 .
C7A H7AC 0.9800 .
C24A C25A 1.571(14) .
C24A C26A 1.560(14) .
C24A C27A 1.547(13) .
C25A H25D 0.9800 .
C25A H25E 0.9800 .
C25A H25F 0.9800 .
C26A H26D 0.9800 .
C26A H26E 0.9800 .
C26A H26F 0.9800 .
C27A H27D 0.9800 .
C27A H27E 0.9800 .
C27A H27F 0.9800 .
C54A C55A 1.569(12) .
C54A C56A 1.549(12) .
C54A C57A 1.544(12) .
C55A H55D 0.9800 .
C55A H55E 0.9800 .
C55A H55F 0.9800 .
C56A H56D 0.9800 .
C56A H56E 0.9800 .
C56A H56F 0.9800 .
C57A H57D 0.9800 .
C57A H57E 0.9800 .
C57A H57F 0.9800 .
C504 C507 1.565(14) .
C504 C506 1.559(14) .
C504 C505 1.558(14) .
C507 H50A 0.9800 .
C507 H50B 0.9800 .
C507 H50C 0.9800 .
C506 H50D 0.9800 .
C506 H50E 0.9800 .
C506 H50F 0.9800 .
C505 H50G 0.9800 .
C505 H50H 0.9800 .
C505 H50I 0.9800 .
O602 C603 1.49(3) .
O601 C603 1.48(3) .
O31A C33A 1.289(15) .
C33A O32A 1.26(2) .
C906 H90A 0.9800 .
C906 H90B 0.9800 .
C906 H90C 0.9800 .
C906 C904 1.46(2) .
C907 H90D 0.9800 .
C907 H90E 0.9800 .
C907 H90F 0.9800 .
C907 C904 1.49(2) .
C905 H90G 0.9800 .
C905 H90H 0.9800 .
C905 H90I 0.9800 .
C905 C904 1.48(2) .
O4 Cl6 1.52(2) .
Cl6 O17 1.53(3) .
Cl6 O26 1.53(3) .
Cl6 O38 1.53(3) .

loop_
_geom_torsion_atom_site_label_1
_geom_torsion_atom_site_label_2
_geom_torsion_atom_site_label_3
_geom_torsion_atom_site_label_4
_geom_torsion
_geom_torsion_site_symmetry_1
_geom_torsion_site_symmetry_2
_geom_torsion_site_symmetry_3
_geom_torsion_site_symmetry_4
Co2Z N181 C182 C183 -179.0(9) . . . .
Co2Z N181 C182 C192 -6.4(14) . . . .
Co2Z N181 C186 C185 178.6(13) . . . .
Co2Z N191 C192 C182 4.4(9) . . . .
Co2Z N191 C192 C193 -171.6(7) . . . .
Co2Z N191 C196 C195 172.1(6) . . . .
Co2Z N191 C196 C202 -10.5(9) . . . .
Co2Z N151 C152 C153 174.6(8) . . . .
Co2Z N151 C152 C166 -6.7(9) . . . .
Co2Z N161 C162 C163 -179.4(9) . . . .
Co2Z N176 C172 C173 -175.2(5) . . . .
Co2Z N201 C206 C205 167.0(7) . . . .
Cr1 O82 C83 O81 17.2(11) . . . .
Cr1 O82 C83 C84 -163.6(5) . . . .
Cr1 O92 C93 O91 15.5(11) . . . .
Cr1 O92 C93 C94 -166.7(4) . . . .
Cr1 O101 C103 O102 -22.1(12) . . . .
Cr1 O101 C103 C104 159.6(6) . . . .
Cr1 O101 C103 C504 143.6(15) . . . .
Cr1 O312 C313 O311 -21.1(11) . . . .
Cr1 O312 C313 C314 159.3(9) . . . .
Cr1 O312 C313 C904 153.4(9) . . . .
Cr2 O102 C103 O101 -9.5(12) . . . .
Cr2 O102 C103 C104 168.8(6) . . . .
Cr2 O102 C103 C504 -177.0(13) . . . .
Cr2 O111 C113 O112 12.5(11) . . . .
Cr2 O111 C113 C114 -162.2(5) . . . .
Cr2 O121 C123 O122 16.3(13) . . . .
Cr2 O121 C123 C124 -165.5(5) . . . .
Cr2 O311 C313 O312 -5.8(13) . . . .
Cr2 O311 C313 C314 173.8(9) . . . .
Cr2 O311 C313 C904 179.9(10) . . . .
Cr3 O112 C113 O111 6.6(13) . . . .
Cr3 O112 C113 C114 -178.8(5) . . . .
Cr3 O122 C123 O121 5.9(14) . . . .
Cr3 O122 C123 C124 -172.2(6) . . . .
Cr3 O131 C133 O132 -33(5) . . . .
Cr3 O131 C133 C134 136(3) . . . .
Cr3 O302 C303 O301 -78(3) . . . .
Cr3 O302 C303 C304 169.2(13) . . . .
Cr3 O402 C403 C404 162.7(19) . . . .
Cr3 O402 C403 O401 -22(5) . . . .
Cr4 O62 C63 O61 -2.6(14) . . . .
Cr4 O62 C63 C64 176.4(6) . . . .
Cr4 O72 C73 O71 -14.3(12) . . . .
Cr4 O72 C73 C74 170.5(5) . . . .
Cr4 O81 C83 O82 15.7(13) . . . .
Cr4 O81 C83 C84 -163.5(6) . . . .
Cr4 O91 C93 O92 16.9(11) . . . .
Cr4 O91 C93 C94 -160.9(5) . . . .
Cr5 O1 C3 O2 -34(4) . . . .
Cr5 O1 C3 C4 173(2) . . . .
Cr5 O12 C13 O11 24(2) . . . .
Cr5 O12 C13 C14 -149.3(9) . . . .
Cr5 O21 C23 O22 -6.8(19) . . . .
Cr5 O21 C23 C24 164.1(10) . . . .
Cr5 O21 C23 C24A -164.7(14) . . . .
Cr5 O32 C33 O31 -9(5) . . . .
Cr5 O32 C33 C34 162(2) . . . .
Cr5 O1A C3A O2A 54(5) . . . .
Cr5 O1A C3A C4A -145(2) . . . .
Cr6 O42 C43 O41 -0.3(18) . . . .
Cr6 O42 C43 C44 179.9(7) . . . .
Cr6 O52 C53 O51 14.2(16) . . . .
Cr6 O52 C53 C54 -173.3(15) . . . .
Cr6 O52 C53 C54A -158.3(7) . . . .
Cr6 O61 C63 O62 -27.3(15) . . . .
Cr6 O61 C63 C64 153.7(7) . . . .
Cr6 O71 C73 O72 -14.5(11) . . . .
Cr6 O71 C73 C74 160.7(5) . . . .
Cr7 O2 C3 O1 53(4) . . . .
Cr7 O2 C3 C4 -156.1(15) . . . .
Cr7 O11 C13 O12 8(2) . . . .
Cr7 O11 C13 C14 -179.3(10) . . . .
Cr7 O132 C133 O131 -15(5) . . . .
Cr7 O132 C133 C134 174.0(14) . . . .
Cr7 O301 C303 O302 69(3) . . . .
Cr7 O301 C303 C304 -172.6(15) . . . .
Cr7 O2A C3A O1A -26(4) . . . .
Cr7 O2A C3A C4A 174.3(18) . . . .
Cr8 O22 C23 O21 -23(2) . . . .
Cr8 O22 C23 C24 167.2(11) . . . .
Cr8 O22 C23 C24A 136.2(14) . . . .
Cr8 O31 C33 O32 7(6) . . . .
Cr8 O31 C33 C34 -163(2) . . . .
Cr8 O41 C43 O42 23.2(18) . . . .
Cr8 O41 C43 C44 -157.0(8) . . . .
Cr8 O51 C53 O52 7.9(16) . . . .
Cr8 O51 C53 C54 -166.6(11) . . . .
Cr8 O51 C53 C54A 179.1(7) . . . .
Cr8 O31A C33A C141 131.2(17) . . . .
Cr8 O31A C33A O32A -48(3) . . . .
F32 Cr3 O402 C403 -7(3) . . . .
F35 Cr5 O1 C3 118(3) . . . .
F41 Cr5 O1 C3 30(3) . . . .
O2 C3 C4 C5 88(2) . . . .
O2 C3 C4 C6 -29(2) . . . .
O2 C3 C4 C7 -151(2) . . . .
O1 C3 C4 C5 -122.2(19) . . . .
O1 C3 C4 C6 120.5(19) . . . .
O1 C3 C4 C7 -1(2) . . . .
O11 C13 C14 C15 29.4(18) . . . .
O11 C13 C14 C16 -88.4(17) . . . .
O11 C13 C14 C17 150.0(14) . . . .
O12 Cr5 O1 C3 -60(3) . . . .
O12 C13 C14 C15 -157.2(13) . . . .
O12 C13 C14 C16 85.0(16) . . . .
O12 C13 C14 C17 -36.7(16) . . . .
O21 Cr5 O1 C3 -148(3) . . . .
O21 C23 C24 C25 178.9(13) . . . .
O21 C23 C24 C26 -66.2(15) . . . .
O21 C23 C24 C27 54.8(16) . . . .
O21 C23 C24A C25A 178.6(15) . . . .
O21 C23 C24A C26A 59(2) . . . .
O21 C23 C24A C27A -60(2) . . . .
O22 C23 C24 C25 -10(2) . . . .
O22 C23 C24 C26 104.4(17) . . . .
O22 C23 C24 C27 -134.6(16) . . . .
O22 C23 C24A C25A 18(2) . . . .
O22 C23 C24A C26A -101(2) . . . .
O22 C23 C24A C27A 139.9(17) . . . .
O31 C33 C34 C35 -38(4) . . . .
O31 C33 C34 C36 -155(3) . . . .
O31 C33 C34 C37 83(4) . . . .
O32 C33 C34 C35 153(3) . . . .
O32 C33 C34 C36 35(3) . . . .
O32 C33 C34 C37 -87(3) . . . .
O41 C43 C44 C45 -22.8(16) . . . .
O41 C43 C44 C46 89.3(13) . . . .
O41 C43 C44 C47 -163.3(12) . . . .
O42 C43 C44 C45 157.1(12) . . . .
O42 C43 C44 C46 -90.9(13) . . . .
O42 C43 C44 C47 16.6(16) . . . .
O51 C53 C54 C55 83.6(19) . . . .
O51 C53 C54 C56 -32.4(19) . . . .
O51 C53 C54 C57 -148.0(19) . . . .
O51 C53 C54A C55A -5.5(16) . . . .
O51 C53 C54A C56A -118.8(13) . . . .
O51 C53 C54A C57A 126.9(13) . . . .
O52 C53 C54 C55 -90(2) . . . .
O52 C53 C54 C56 153.7(19) . . . .
O52 C53 C54 C57 38(2) . . . .
O52 C53 C54A C55A 167.0(11) . . . .
O52 C53 C54A C56A 53.7(15) . . . .
O52 C53 C54A C57A -60.5(12) . . . .
O61 C63 C64 C65 -0.6(13) . . . .
O61 C63 C64 C66 -117.8(10) . . . .
O61 C63 C64 C67 124.5(9) . . . .
O62 C63 C64 C65 -179.7(9) . . . .
O62 C63 C64 C66 63.1(11) . . . .
O62 C63 C64 C67 -54.6(11) . . . .
O71 C73 C74 C75 12.3(14) . . . .
O71 C73 C74 C76 -104.7(10) . . . .
O71 C73 C74 C77 142.3(10) . . . .
O72 C73 C74 C75 -172.0(12) . . . .
O72 C73 C74 C76 71.0(11) . . . .
O72 C73 C74 C77 -42.0(11) . . . .
O81 C83 C84 C85 59.6(10) . . . .
O81 C83 C84 C86 -50.6(10) . . . .
O81 C83 C84 C87 -170.4(8) . . . .
O82 C83 C84 C85 -119.7(8) . . . .
O82 C83 C84 C86 130.1(7) . . . .
O82 C83 C84 C87 10.3(11) . . . .
O91 C93 C94 C95 -6.8(9) . . . .
O91 C93 C94 C96 113.2(8) . . . .
O91 C93 C94 C97 -131.0(7) . . . .
O92 C93 C94 C95 175.2(6) . . . .
O92 C93 C94 C96 -64.9(7) . . . .
O92 C93 C94 C97 51.0(8) . . . .
O101 C103 C104 C105 -69.6(13) . . . .
O101 C103 C104 C106 49.7(12) . . . .
O101 C103 C104 C107 169.9(10) . . . .
O101 C103 C504 C507 -113(2) . . . .
O101 C103 C504 C506 127.9(17) . . . .
O101 C103 C504 C505 13(2) . . . .
O102 C103 C104 C105 112.0(12) . . . .
O102 C103 C104 C106 -128.8(10) . . . .
O102 C103 C104 C107 -8.6(14) . . . .
O102 C103 C504 C507 55(3) . . . .
O102 C103 C504 C506 -64(2) . . . .
O102 C103 C504 C505 -179.3(17) . . . .
O111 C113 C114 C115 -11.4(9) . . . .
O111 C113 C114 C116 104.6(9) . . . .
O111 C113 C114 C117 -132.6(8) . . . .
O112 Cr3 O402 C403 -97(3) . . . .
O112 C113 C114 C115 173.4(8) . . . .
O112 C113 C114 C116 -70.5(10) . . . .
O112 C113 C114 C117 52.3(10) . . . .
O121 C123 C124 C125 -30.3(11) . . . .
O121 C123 C124 C126 85.0(10) . . . .
O121 C123 C124 C127 -159.3(9) . . . .
O122 Cr3 O402 C403 171(3) . . . .
O122 C123 C124 C125 147.9(10) . . . .
O122 C123 C124 C126 -96.8(11) . . . .
O122 C123 C124 C127 18.9(12) . . . .
O131 C133 C134 C135 -122(3) . . . .
O131 C133 C134 C136 -1(3) . . . .
O131 C133 C134 C137 118(3) . . . .
O132 C133 C134 C135 48(3) . . . .
O132 C133 C134 C136 169(2) . . . .
O132 C133 C134 C137 -72(3) . . . .
O301 C303 C304 C305 62(2) . . . .
O301 C303 C304 C306 -178.2(19) . . . .
O301 C303 C304 C307 -58.6(19) . . . .
O302 Cr3 O402 C403 81(3) . . . .
O302 C303 C304 C305 -167(2) . . . .
O302 C303 C304 C306 -47(2) . . . .
O302 C303 C304 C307 72(2) . . . .
O311 C313 C314 C315 68.4(19) . . . .
O311 C313 C314 C316 -170.7(15) . . . .
O311 C313 C314 C317 -52.7(18) . . . .
O311 C313 C904 C906 -136.7(13) . . . .
O311 C313 C904 C907 -15.3(17) . . . .
O311 C313 C904 C905 103.3(14) . . . .
O312 C313 C314 C315 -112.0(17) . . . .
O312 C313 C314 C316 9(2) . . . .
O312 C313 C314 C317 127.0(16) . . . .
O312 C313 C904 C906 48.6(15) . . . .
O312 C313 C904 C907 170.0(13) . . . .
O312 C313 C904 C905 -71.5(16) . . . .
N181 Co2Z N161 C166 92.0(6) . . . .
N181 Co2Z N161 C162 -88.6(7) . . . .
N181 C182 C183 C184 0.0 . . . .
N181 C182 C192 N191 2.1(14) . . . .
N181 C182 C192 C193 176.7(8) . . . .
C182 N181 C186 C185 0.0 . . . .
C182 C183 C184 C185 0.0 . . . .
C182 C192 C193 C194 -173.9(13) . . . .
C183 C182 C192 N191 175.2(7) . . . .
C183 C182 C192 C193 -10.2(16) . . . .
C183 C184 C185 C186 0.0 . . . .
C184 C185 C186 N181 0.0 . . . .
C186 N181 C182 C183 0.0 . . . .
C186 N181 C182 C192 172.6(17) . . . .
N191 Co2Z N161 C166 174.5(6) . . . .
N191 Co2Z N161 C162 -6.1(8) . . . .
N191 C192 C193 C194 0.0 . . . .
N191 C196 C202 C203 179.0(4) . . . .
N191 C196 C202 N201 4.1(15) . . . .
C192 C182 C183 C184 -173.7(15) . . . .
C192 N191 C196 C195 0.0 . . . .
C192 N191 C196 C202 177.4(9) . . . .
C192 C193 C194 C195 0.0 . . . .
C192 C193 C194 C211 170.8(15) . . . .
C193 C194 C195 C196 0.0 . . . .
C193 C194 C211 C212 -52.0(14) . . . .
C193 C194 C211 C216 126.3(10) . . . .
C194 C195 C196 N191 0.0 . . . .
C194 C195 C196 C202 -176.5(13) . . . .
C194 C211 C216 C215 -178.4(16) . . . .
C195 C194 C211 C212 117.4(13) . . . .
C195 C194 C211 C216 -64.3(19) . . . .
C195 C196 C202 C203 -4.1(13) . . . .
C195 C196 C202 N201 -179.1(7) . . . .
C196 N191 C192 C182 175.9(9) . . . .
C196 N191 C192 C193 0.0 . . . .
C196 C202 N201 Co2Z 3.8(15) . . . .
C196 C202 N201 C206 174.6(17) . . . .
C145 C144 C143 C142 0.0 . . . .
C145 C144 C154 C155 37.8(13) . . . .
C145 C144 C154 C153 -145.7(8) . . . .
C144 C145 C146 C141 0.0 . . . .
C144 C143 C142 C141 0.0 . . . .
C144 C154 C155 C156 176.4(13) . . . .
C144 C154 C153 C152 -176.5(12) . . . .
C143 C144 C154 C155 -156.5(8) . . . .
C143 C144 C154 C153 19.9(15) . . . .
C143 C142 C141 C146 0.0 . . . .
C143 C142 C141 C33A 172.1(15) . . . .
C142 C141 C146 C145 0.0 . . . .
C142 C141 C33A O31A 179.7(13) . . . .
C142 C141 C33A O32A -1(3) . . . .
C141 C33A O32A Cr5 -174.4(15) . . . .
C146 C145 C144 C143 0.0 . . . .
C146 C145 C144 C154 167.1(11) . . . .
C146 C141 C33A O31A -8(2) . . . .
C146 C141 C33A O32A 171(2) . . . .
C154 C144 C143 C142 -164.4(15) . . . .
C154 C155 C156 N151 0.0 . . . .
C154 C155 C156 C171 -175.5(12) . . . .
C155 C154 C153 C152 0.0 . . . .
C155 C156 N151 Co2Z -174.1(9) . . . .
C155 C156 N151 C152 0.0 . . . .
C155 C156 C171 C175 -3.0(11) . . . .
C155 C156 C171 N176 178.3(7) . . . .
C156 N151 C152 C153 0.0 . . . .
C156 N151 C152 C166 178.7(10) . . . .
C156 C171 N176 Co2Z -5.2(7) . . . .
C156 C171 N176 C172 178.7(6) . . . .
N151 Co2Z N161 C166 -3.4(7) . . . .
N151 Co2Z N161 C162 176.0(8) . . . .
N151 C156 C171 C175 -178.9(4) . . . .
N151 C156 C171 N176 2.4(8) . . . .
N151 C152 C153 C154 0.0 . . . .
N151 C152 C166 N161 4.2(10) . . . .
N151 C152 C166 C165 -174.9(6) . . . .
C152 C166 N161 Co2Z 0.4(10) . . . .
C152 C166 N161 C162 -179.1(10) . . . .
C152 C166 C165 C164 179.1(10) . . . .
C153 C154 C155 C156 0.0 . . . .
C153 C152 C166 N161 -177.4(8) . . . .
C153 C152 C166 C165 3.5(14) . . . .
C166 C152 C153 C154 -178.2(13) . . . .
C166 N161 C162 C163 0.0 . . . .
N161 C166 C165 C164 0.0 . . . .
N161 C162 C163 C164 0.0 . . . .
C162 C163 C164 C165 0.0 . . . .
C163 C164 C165 C166 0.0 . . . .
C165 C166 N161 Co2Z 179.5(7) . . . .
C165 C166 N161 C162 0.0 . . . .
C175 C171 N176 Co2Z 176.2(4) . . . .
C175 C171 N176 C172 0.0 . . . .
C171 C156 N151 Co2Z 2.4(9) . . . .
C171 C156 N151 C152 176.5(10) . . . .
C171 C175 C174 C173 0.0 . . . .
C171 N176 C172 C173 0.0 . . . .
N176 Co2Z N161 C166 -23(3) . . . .
N176 Co2Z N161 C162 157(3) . . . .
N176 C172 C173 C174 0.0 . . . .
C172 C173 C174 C175 0.0 . . . .
C174 C175 C171 C156 -178.6(6) . . . .
C174 C175 C171 N176 0.0 . . . .
C204 C203 C202 C196 -175.5(14) . . . .
C204 C203 C202 N201 0.0 . . . .
C203 C204 C205 C206 0.0 . . . .
C203 C202 N201 Co2Z -170.7(5) . . . .
C203 C202 N201 C206 0.0 . . . .
C202 N201 C206 C205 0.0 . . . .
N201 Co2Z N161 C166 -101.0(6) . . . .
N201 Co2Z N161 C162 78.4(7) . . . .
N201 C206 C205 C204 0.0 . . . .
C205 C204 C203 C202 0.0 . . . .
C214 C213 C212 C211 0.0 . . . .
C213 C214 C215 C216 0.0 . . . .
C213 C214 C603 O602 -168(2) . . . .
C213 C214 C603 O601 -13(2) . . . .
C213 C212 C211 C194 178.3(16) . . . .
C213 C212 C211 C216 0.0 . . . .
C212 C211 C216 C215 0.0 . . . .
C211 C194 C195 C196 -168.3(19) . . . .
C211 C216 C215 C214 0.0 . . . .
C215 C214 C213 C212 0.0 . . . .
C215 C214 C603 O602 23(3) . . . .
C215 C214 C603 O601 178.0(17) . . . .
C2P C222 N224 C8 174.4(13) . . . .
C221 C2P C222 N224 -177.3(12) . . . .
C222 N224 C8 C9 178.0(13) . . . .
N224 C8 C9 C226 179.2(13) . . . .
O402 C403 C404 C406 -102(2) . . . .
O402 C403 C404 C407 138(2) . . . .
O402 C403 C404 C405 20(3) . . . .
O402 C403 O401 Cr7 19(5) . . . .
C404 C403 O401 Cr7 -165.8(15) . . . .
O401 C403 C404 C406 82(3) . . . .
O401 C403 C404 C407 -37(3) . . . .
O401 C403 C404 C405 -156(3) . . . .
O1A C3A C4A C5A -56(3) . . . .
O1A C3A C4A C6A 175(3) . . . .
O1A C3A C4A C7A 60(3) . . . .
O2A C3A C4A C5A 106(3) . . . .
O2A C3A C4A C6A -23(4) . . . .
O2A C3A C4A C7A -138(2) . . . .
O31A C33A O32A Cr5 5(4) . . . .
C33A C141 C146 C145 -172.8(14) . . . .
O32A Cr5 O1 C3 83(7) . . . .
C603 C214 C213 C212 -169.1(16) . . . .
C603 C214 C215 C216 168.9(16) . . . .
